data_1571837
loop_
_publ_author_name
'Carroll, Robert C.'
'Coles, Simon J.'

_publ_section_title
;
 Statistical optimization of guest uptake in crystalline sponges: grading
 structural outcomes.
;
_journal_coeditor_code LT5068
_journal_issue 4
_journal_name_full IUCrJ
_journal_paper_doi 10.1107/S2052252524004871
_journal_volume 11
_journal_year 2024
_chemical_formula_moiety 'C108 H72 I18 N36 Zn9, 0.715(C15 H16 O3), 0.61(C6 H12)'
_chemical_formula_sum 'C122.39 H90.76 I18 N36 O2.14 Zn9'
_chemical_formula_weight 4972.58
_chemical_name_systematic
; (2',6'-dimethoxy-[1,1'-biphenyl]-2-yl)methanol
 (absorbed in crystalline sponge)
;
_space_group_crystal_system monoclinic
_space_group_IT_number 15
_space_group_name_Hall '-C 2yc'
_space_group_name_H-M_alt 'C 1 2/c 1'
_atom_sites_solution_hydrogens geom
_atom_sites_solution_primary dual
_audit_creation_date 2024-01-30
_audit_creation_method
;
Olex2 1.5-alpha
(compiled 2023.11.24 svn.r209d9fb2 for OlexSys, GUI svn.r6869)
;
_cell_angle_alpha 90
_cell_angle_beta 99.702(4)
_cell_angle_gamma 90
_cell_formula_units_Z 8
_cell_length_a 78.142(4)
_cell_length_b 14.9754(2)
_cell_length_c 41.6691(13)
_cell_measurement_reflns_used 12474
_cell_measurement_temperature 100(2)
_cell_measurement_theta_max 66.8710
_cell_measurement_theta_min 2.2730
_cell_volume 48064(3)
_computing_cell_refinement 'CrysAlisPro 1.171.41.89a (Rigaku OD, 2020)'
_computing_data_collection 'CrysAlisPro 1.171.41.89a (Rigaku OD, 2020)'
_computing_data_reduction 'CrysAlisPro 1.171.41.89a (Rigaku OD, 2020)'
_computing_molecular_graphics 'Olex2 1.5-alpha (Dolomanov et al., 2009)'
_computing_publication_material 'Olex2 1.5-alpha (Dolomanov et al., 2009)'
_computing_structure_refinement 'SHELXL 2016/6 (Sheldrick, 2015)'
_computing_structure_solution 'SHELXT 2014/5 (Sheldrick, 2014)'
_diffrn_ambient_temperature 100(2)
_diffrn_detector 'hybrid pixel array detector'
_diffrn_detector_area_resol_mean 10
_diffrn_detector_dtime 0.000
_diffrn_detector_type 'Rigaku, HyPix 6000HE'
_diffrn_measured_fraction_theta_full 0.956
_diffrn_measured_fraction_theta_max 0.954
_diffrn_measurement_details
;
List of Runs (angles in degrees, time in seconds):

  # Type    Start    End  Width  t~exp~   \w     \q     \k     \f   Frames
--------------------------------------------------------------------------
  1  \w    -99.00 -73.80   0.15    0.20    --  -46.11 159.00-122.00  168
  2  \w    -76.00 -50.95   0.15    0.20    --  -46.11 118.00  85.00  167
  3  \w     41.00  75.95   0.15    0.20    --   46.11-118.00  -1.00  233
  4  \w     60.00 115.05   0.15    0.20    --   46.11 159.00-122.00  367
  5  \w     66.00 108.00   0.15    1.00    --  101.75-118.00  -1.00  280
  6  \w     45.00  88.05   0.15    1.00    --  101.75-159.00-154.00  287
  7  \w   -151.00-106.00   0.15    1.00    -- -103.00-118.00  -1.00  300
  8  \w    -99.00 -60.00   0.15    1.00    -- -103.00 159.00-122.00  260
  9  \w   -135.00-105.00   0.15    1.00    -- -103.00 159.00-122.00  200
 10  \w    -92.00 -66.95   0.15    1.00    -- -103.00 118.00  85.00  167
 11  \w    -19.00   8.00   0.15    0.20    --  -46.11  19.00  90.00  180
 12  \w     -4.00  24.05   0.15    0.20    --  -46.11  19.00-180.00  187
 13  \w    -14.00  27.10   0.15    0.20    --  -46.11  19.00 -90.00  274
 14  \w    -19.00  15.05   0.15    0.20    --  -46.11  19.00-120.00  227
 15  \w    -19.00  26.00   0.15    0.20    --   46.11 -19.00  90.00  300
 16  \w     80.00 105.05   0.15    0.20    --   46.11-159.00-154.00  167
 17  \w     44.00  73.10   0.15    1.00    --  101.75 -61.00 -30.00  194
 18  \w    144.00 172.95   0.15    1.00    --  101.75  45.00   0.00  193
 19  \w     32.00  73.25   0.15    1.00    --  101.75 -61.00-150.00  275
 20  \w     51.00 104.10   0.15    1.00    --  101.75 -94.00-180.00  354
 21  \w     89.00 129.20   0.15    1.00    --  101.75  45.00   0.00  268
 22  \w     29.00  86.00   0.15    1.00    --  101.75 -94.00   0.00  380
 23  \w    -63.00 -37.95   0.15    1.00    -- -103.00  61.00 -90.00  167
 24  \w   -171.00 -90.00   0.15    1.00    -- -103.00 -15.00  60.00  540
 25  \w   -154.00 -92.95   0.15    1.00    -- -103.00 -30.00 -90.00  407
 26  \w   -108.00 -54.90   0.15    1.00    -- -103.00 125.00-120.00  354
 27  \w    -62.00 -32.90   0.15    1.00    -- -103.00  61.00  90.00  194
 28  \w    -67.00 -35.95   0.15    1.00    -- -103.00  61.00  60.00  207
;
_diffrn_measurement_device 'four-circle diffractometer'
_diffrn_measurement_device_details 'Rigaku Oxford Difffraction, UG2 \k goniometer'
_diffrn_measurement_device_type
; Rigaku 007HF equipped with Varimax confocal mirrors and a UG2 goniometer
 and HyPix 6000HE detector
;
_diffrn_measurement_method 'profile data from \w-scans'
_diffrn_measurement_specimen_support 'MiTeGen loops'
_diffrn_orient_matrix_type 'CrysAlisPro convention (1999,Acta A55,543-557)'
_diffrn_orient_matrix_UB_11 0.0133427000
_diffrn_orient_matrix_UB_12 0.0058263000
_diffrn_orient_matrix_UB_13 -0.0232667000
_diffrn_orient_matrix_UB_21 -0.0148902000
_diffrn_orient_matrix_UB_22 0.0098312000
_diffrn_orient_matrix_UB_23 -0.0291407000
_diffrn_orient_matrix_UB_31 0.0006615000
_diffrn_orient_matrix_UB_32 0.1021996000
_diffrn_orient_matrix_UB_33 0.0041368000
_diffrn_radiation_collimation 0.3
_diffrn_radiation_monochromator 'Varimax focusing mirrors'
_diffrn_radiation_probe x-ray
_diffrn_radiation_type 'Cu K\a'
_diffrn_radiation_wavelength 1.54184
_diffrn_radiation_xray_symbol K-L~3~
_diffrn_reflns_av_R_equivalents 0.0663
_diffrn_reflns_av_unetI/netI 0.0466
_diffrn_reflns_Laue_measured_fraction_full 0.956
_diffrn_reflns_Laue_measured_fraction_max 0.954
_diffrn_reflns_limit_h_max 93
_diffrn_reflns_limit_h_min -94
_diffrn_reflns_limit_k_max 17
_diffrn_reflns_limit_k_min -12
_diffrn_reflns_limit_l_max 50
_diffrn_reflns_limit_l_min -48
_diffrn_reflns_number 158843
_diffrn_reflns_point_group_measured_fraction_full 0.956
_diffrn_reflns_point_group_measured_fraction_max 0.954
_diffrn_reflns_theta_full 67.684
_diffrn_reflns_theta_max 68.250
_diffrn_reflns_theta_min 2.261
_diffrn_source 'Rotating anode'
_diffrn_source_current 30.0
_diffrn_source_power 1.2
_diffrn_source_target Cu
_diffrn_source_type 'Rigaku 007 HF'
_diffrn_source_voltage 40.0
_exptl_absorpt_coefficient_mu 19.427
_exptl_absorpt_correction_T_max 0.389
_exptl_absorpt_correction_T_min 0.080
_exptl_absorpt_correction_type analytical
_exptl_absorpt_process_details
;
CrysAlisPro 1.171.41.89a (Rigaku Oxford Diffraction, 2020)
Analytical numeric absorption correction using a multifaceted crystal
model based on expressions derived by R.C. Clark & J.S. Reid.
(Clark, R. C. & Reid, J. S. (1995). Acta Cryst. A51, 887-897)
Empirical absorption correction using spherical harmonics,
implemented in SCALE3 ABSPACK scaling algorithm.
;
_exptl_crystal_colour 'light yellow'
_exptl_crystal_colour_modifier light
_exptl_crystal_colour_primary yellow
_exptl_crystal_density_diffrn 1.374
_exptl_crystal_description block
_exptl_crystal_F_000 18546
_exptl_crystal_size_max 0.29
_exptl_crystal_size_mid 0.16
_exptl_crystal_size_min 0.06
_refine_diff_density_max 1.504
_refine_diff_density_min -1.368
_refine_diff_density_rms 0.211
_refine_ls_extinction_method none
_refine_ls_goodness_of_fit_ref 1.062
_refine_ls_hydrogen_treatment constr
_refine_ls_matrix_type full
_refine_ls_number_parameters 2102
_refine_ls_number_reflns 41978
_refine_ls_number_restraints 569
_refine_ls_restrained_S_all 1.060
_refine_ls_R_factor_all 0.1697
_refine_ls_R_factor_gt 0.1401
_refine_ls_shift/su_max 0.003
_refine_ls_shift/su_mean 0.000
_refine_ls_structure_factor_coef Fsqd
_refine_ls_weighting_details 'w=1/[\s^2^(Fo^2^)+(0.1165P)^2^+2897.3889P] where P=(Fo^2^+2Fc^2^)/3'
_refine_ls_weighting_scheme calc
_refine_ls_wR_factor_gt 0.3562
_refine_ls_wR_factor_ref 0.3743
_reflns_Friedel_coverage 0.000
_reflns_number_gt 28784
_reflns_number_total 41978
_reflns_threshold_expression 'I > 2\s(I)'
_cod_data_source_file lt5068.cif
_cod_data_source_block 25_1_24a
_cod_database_code 1571837
_shelx_shelxl_version_number 2016/6
_chemical_oxdiff_formula '(Zn3 I6 N12 H24 C36) (C15 H16 O3)2 (C6 H12)2'
_chemical_oxdiff_usercomment JP-9300-04
_shelx_space_group_comment
;
The symmetry employed for this shelxl refinement is uniquely defined
by the following loop, which should always be used as a source of
symmetry information in preference to the above space-group names.
They are only intended as comments.
;
_shelx_estimated_absorpt_t_max 0.389
_shelx_estimated_absorpt_t_min 0.071
_olex2_refinement_description
;
1. Fixed Uiso
 At 1.2 times of:
  All C(H) groups, All C(H,H) groups
 At 1.5 times of:
  All C(H,H,H) groups, All O(H) groups
2. Restrained distances
 C8A-C7A = C9A-C8A = C9A-C10A = C11A-C10A = C12A-C11A = C7A-C12A
 1.39 with sigma of 0.02
 O2A-C8A = O3A-C12A
 1.37 with sigma of 0.02
 O3A-C15A = O2A-C14A = O1A-C13A
 1.43 with sigma of 0.02
 C808-C807 = C808-C809 = C807-C812 = C812-C811 = C811-C810 = C810-C809
 1.54 with sigma of 0.02
 C806-C805 = C806-C801 = C805-C804 = C804-C803 = C803-C802 = C802-C801
 1.54 with sigma of 0.02
 C8A-C10A = C9A-C11A
 2.4 with sigma of 0.04
 C5A-O1A
 2.4 with sigma of 0.02
 C808-C812 = C808-C810 = C807-C811 = C812-C810 = C811-C809
 2.54 with sigma of 0.04
 C806-C804 = C806-C802 = C805-C803 = C804-C802 = C803-C801
 2.54 with sigma of 0.04
 I315-Zn38 \\sim I415-Zn48
 with sigma of 0.02
 C2A-C1A \\sim C3A-C2A \\sim C4A-C3A \\sim C5A-C4A \\sim C6A-C5A \\sim C6A-C1A
 with sigma of 0.02
 I316-Zn38 \\sim I416-Zn48
 with sigma of 0.02
 C1A-C3A \\sim C2A-C4A \\sim C3A-C5A \\sim C4A-C6A \\sim C5A-C1A \\sim C6A-C2A
 with sigma of 0.04
 Zn38-N329 \\sim Zn48-N329
 with sigma of 0.02
 I315-I316 \\sim I415-I416
 with sigma of 0.04
 I315-N329 \\sim I415-N329
 with sigma of 0.04
 I316-N329 \\sim I416-N329
 with sigma of 0.04
 C7A-C4A \\sim C5A-C13A
 with sigma of 0.02
 I312-Zn36 \\sim I412-Zn46
 with sigma of 0.02
 I311-Zn36 \\sim I411-Zn46
 with sigma of 0.02
 Zn36-N323 \\sim Zn46-N323
 with sigma of 0.02
 I312-I311 \\sim I412-I411
 with sigma of 0.04
 I312-N323 \\sim I412-N323
 with sigma of 0.04
 I311-N323 \\sim I411-N323
 with sigma of 0.04
 I318-Zn39 \\sim I418-Zn49
 with sigma of 0.02
 I317-Zn39 \\sim I417-Zn49
 with sigma of 0.02
 Zn39-N331 \\sim Zn49-N331
 with sigma of 0.02
 Zn39-N330 \\sim Zn49-N330
 with sigma of 0.02
 I318-I317 \\sim I418-I417
 with sigma of 0.04
 I318-N331 \\sim I418-N331
 with sigma of 0.04
 I318-N330 \\sim I418-N330
 with sigma of 0.04
 I317-N331 \\sim I417-N331
 with sigma of 0.04
 I317-N330 \\sim I417-N330
 with sigma of 0.04
 I306-Zn33 \\sim I406-Zn43
 with sigma of 0.02
 I305-Zn33 \\sim I405-Zn43
 with sigma of 0.02
 Zn33-N307 \\sim Zn43-N307
 with sigma of 0.02
 Zn33-N306 \\sim Zn43-N306
 with sigma of 0.02
 I306-I305 \\sim I406-I405
 with sigma of 0.04
 I306-N307 \\sim I406-N307
 with sigma of 0.04
 I306-N306 \\sim I406-N306
 with sigma of 0.04
 I305-N307 \\sim I405-N307
 with sigma of 0.04
 I305-N306 \\sim I405-N306
 with sigma of 0.04
 I309-Zn35 \\sim I409-Zn45
 with sigma of 0.02
 I310-Zn35 \\sim I410-Zn45
 with sigma of 0.02
 Zn35-N319 \\sim Zn45-N319
 with sigma of 0.02
 Zn35-N318 \\sim Zn45-N318
 with sigma of 0.02
 I309-I310 \\sim I409-I410
 with sigma of 0.04
 I309-N319 \\sim I409-N319
 with sigma of 0.04
 I309-N318 \\sim I409-N318
 with sigma of 0.04
 I310-N319 \\sim I410-N319
 with sigma of 0.04
 I310-N318 \\sim I410-N318
 with sigma of 0.04
 I304-Zn32 \\sim I404-Zn42
 with sigma of 0.02
 I303-Zn32 \\sim I403-Zn42
 with sigma of 0.02
 Zn32-N305 \\sim Zn42-N305
 with sigma of 0.02
 I304-I303 \\sim I404-I403
 with sigma of 0.04
 I304-N305 \\sim I404-N305
 with sigma of 0.04
 I303-N305 \\sim I403-N305
 with sigma of 0.04
 I301-Zn31 \\sim I401-Zn41
 with sigma of 0.02
 I302-Zn31 \\sim I402-Zn41
 with sigma of 0.02
 Zn31-N301 \\sim Zn41-N301
 with sigma of 0.02
 I301-I302 \\sim I401-I402
 with sigma of 0.04
 I301-N301 \\sim I401-N301
 with sigma of 0.04
 I302-N301 \\sim I402-N301
 with sigma of 0.04
 I308-Zn34 \\sim I408-Zn44
 with sigma of 0.02
 I307-Zn34 \\sim I407-Zn44
 with sigma of 0.02
 Zn34-N313 \\sim Zn44-N313
 with sigma of 0.02
 Zn34-N312 \\sim Zn44-N312
 with sigma of 0.02
 I308-I307 \\sim I408-I407
 with sigma of 0.04
 I308-N313 \\sim I408-N313
 with sigma of 0.04
 I308-N312 \\sim I408-N312
 with sigma of 0.04
 I307-N313 \\sim I407-N313
 with sigma of 0.04
 I307-N312 \\sim I407-N312
 with sigma of 0.04
 I314-Zn37 \\sim I414-Zn47
 with sigma of 0.02
 I313-Zn37 \\sim I413-Zn47
 with sigma of 0.02
 Zn37-N325 \\sim Zn47-N325
 with sigma of 0.02
 Zn37-N324 \\sim Zn47-N324
 with sigma of 0.02
 I314-I313 \\sim I414-I413
 with sigma of 0.04
 I314-N325 \\sim I414-N325
 with sigma of 0.04
 I314-N324 \\sim I414-N324
 with sigma of 0.04
 I313-N325 \\sim I413-N325
 with sigma of 0.04
 I313-N324 \\sim I413-N324
 with sigma of 0.04
 I514-Zn57 \\sim I513-Zn57
 with sigma of 0.02
 C808-C807 \\sim C807-C812 \\sim C812-C811 \\sim C811-C810 \\sim C810-C809
\\sim C809-C808
 with sigma of 0.02
 C808-C810 \\sim C812-C810 \\sim C807-C809 \\sim C807-C811 \\sim C811-C809
\\sim C808-C812
 with sigma of 0.04
 C806-C805 \\sim C805-C804 \\sim C804-C803 \\sim C803-C802 \\sim C802-C801
\\sim C801-C806
 with sigma of 0.02
 C806-C802 \\sim C804-C802 \\sim C805-C801 \\sim C805-C803 \\sim C803-C801
\\sim C806-C804
 with sigma of 0.04
3. Restrained planarity
 O2A, C8A, C7A, C12A, O3A
 with sigma of 0.1
 C8A, C12A, C11A, C9A, C7A, C10A
 with sigma of 0.1
4. Uiso/Uaniso restraints and constraints
C7A \\sim O3A \\sim C12A \\sim C15A \\sim C11A \\sim C10A \\sim C4A \\sim C8A
\\sim C9A \\sim C5A \\sim C3A \\sim O2A \\sim C6A \\sim C13A \\sim C2A \\sim
C14A \\sim C1A \\sim O1A: within 2A with sigma of 0.04 and sigma for terminal
atoms of 0.08 within 2A
I318 \\sim I317 \\sim Zn39 \\sim I418 \\sim Zn49 \\sim I417: within 2A with
sigma of 0.04 and sigma for terminal atoms of 0.08 within 2A
C808 \\sim C807 \\sim C812 \\sim C811 \\sim C810 \\sim C809: within 2A with
sigma of 0.04 and sigma for terminal atoms of 0.08 within 2A
C806 \\sim C805 \\sim C804 \\sim C803 \\sim C802 \\sim C801: within 2A with
sigma of 0.04 and sigma for terminal atoms of 0.08 within 2A
N335 \\sim C399 \\sim C403 \\sim C402 \\sim C401 \\sim C400: within 2A with
sigma of 0.04 and sigma for terminal atoms of 0.08 within 2A
Uanis(Zn34) = Uanis(Zn44)
Uanis(Zn48) = Uanis(Zn38)
5. Rigid body (RIGU) restrains
 I318, I317, Zn39, I418, Zn49, I417
 with sigma for 1-2 distances of 0.004 and sigma for 1-3 distances of 0.004
 N335, C399, C403, C402, C401, C400
 with sigma for 1-2 distances of 0.004 and sigma for 1-3 distances of 0.004
 C808, C807, C812, C811, C810, C809
 with sigma for 1-2 distances of 0.004 and sigma for 1-3 distances of 0.004
 C806, C805, C804, C803, C802, C801
 with sigma for 1-2 distances of 0.004 and sigma for 1-3 distances of 0.004
6. Others
 1*[Sof(I301)+Sof(I302)+Sof(Zn31)]+1*[Sof(I401)+Sof(Zn41)+Sof(I402)]+1*
 [Sof(I502)+Sof(I501)+Sof(Zn51)]+1*[Sof(I601)+Sof(I602)+Sof(Zn61)]=1 with esd
 of 0.00001
 Sof(I404)=Sof(Zn42)=Sof(I403)=1-FVAR(1)
 Sof(I304)=Sof(I303)=Sof(Zn32)=FVAR(1)
 Sof(I407)=Sof(I408)=Sof(Zn44)=1-FVAR(2)
 Sof(I308)=Sof(I307)=Sof(Zn34)=FVAR(2)
 Sof(I301)=Sof(I302)=Sof(Zn31)=FVAR(3)
 Sof(I401)=Sof(Zn41)=Sof(I402)=FVAR(4)
 Sof(I502)=Sof(I501)=Sof(Zn51)=FVAR(5)
 Sof(I416)=Sof(Zn48)=Sof(I415)=1-FVAR(6)
 Sof(I315)=Sof(I316)=Sof(Zn38)=FVAR(6)
 Sof(I601)=Sof(I602)=Sof(Zn61)=FVAR(7)
 Fixed Sof: I312(0.5005) I309(0.47055) I310(0.47055) I314(0.62239)
 I311(0.5005) I313(0.62239) I306(0.57758) I318(0.59) I317(0.59) I305(0.57758)
 Zn39(0.59) Zn36(0.5005) Zn35(0.47055) Zn33(0.57758) Zn37(0.62239) O3A(0.71518)
 O1A(0.71518) H1A(0.71518) O2A(0.71518) C3A(0.71518) H3A(0.71518) C2A(0.71518)
 H2A(0.71518) C4A(0.71518) C6A(0.71518) H6A(0.71518) C1A(0.71518) H1AA(0.71518)
 C12A(0.71518) C11A(0.71518) H11A(0.71518) C5A(0.71518) C14A(0.71518)
 H14A(0.71518) H14B(0.71518) H14C(0.71518) C7A(0.71518) C9A(0.71518)
 H9A(0.71518) C8A(0.71518) C13A(0.71518) H13A(0.71518) H13B(0.71518)
 I412(0.44535) Zn46(0.44535) I411(0.44535) I418(0.41) Zn49(0.41) I417(0.41)
 I406(0.39283) Zn43(0.39283) I405(0.39283) I410(0.48376) Zn45(0.48376)
 I409(0.48376) I512(0.05416) Zn56(0.05416) I511(0.05416) I20(0.02961)
 Zn26(0.02961) I36(0.02961) I509(0.04569) I510(0.04569) Zn55(0.04569)
 C10A(0.71518) H10A(0.71518) I413(0.31585) Zn47(0.31585) I414(0.31585)
 I513(0.06176) I514(0.06176) Zn57(0.06176) C15A(0.71518) H15A(0.71518)
 H15B(0.71518) H15C(0.71518) C808(0.26168) H80A(0.26168) H80B(0.26168)
 C807(0.26168) H80C(0.26168) H80D(0.26168) C812(0.26168) H81A(0.26168)
 H81B(0.26168) C811(0.26168) H81C(0.26168) H81D(0.26168) C810(0.26168)
 H81E(0.26168) H81F(0.26168) C809(0.26168) H80E(0.26168) H80F(0.26168)
 C806(0.34842) H80G(0.34842) H80H(0.34842) C805(0.34842) H80I(0.34842)
 H80J(0.34842) C804(0.34842) H80K(0.34842) H80L(0.34842) C803(0.34842)
 H80M(0.34842) H80N(0.34842) C802(0.34842) H80O(0.34842) H80P(0.34842)
 C801(0.34842) H80Q(0.34842) H80R(0.34842)
 Fixed Uiso: I512(0.08) Zn56(0.08) I511(0.08) I502(0.08) I501(0.08) Zn51(0.08)
 I20(0.08) Zn26(0.08) I36(0.08) I509(0.08) I510(0.08) Zn55(0.08) I513(0.08)
 I514(0.08) Zn57(0.08) I601(0.08) I602(0.08) Zn61(0.08)
7.a Secondary CH2 refined with riding coordinates:
 C13A(H13A,H13B), C808(H80A,H80B), C807(H80C,H80D), C812(H81A,H81B), C811(H81C,
 H81D), C810(H81E,H81F), C809(H80E,H80F), C806(H80G,H80H), C805(H80I,H80J),
 C804(H80K,H80L), C803(H80M,H80N), C802(H80O,H80P), C801(H80Q,H80R)
7.b Aromatic/amide H refined with riding coordinates:
 C405(H405), C385(H385), C390(H390), C404(H404), C395(H395), C384(H384),
 C347(H347), C394(H394), C373(H373), C349(H349), C304(H304), C340(H340),
 C348(H348), C355(H355), C365(H365), C317(H317), C356(H356), C305(H305),
 C354(H354), C376(H376), C328(H328), C302(H302), C341(H341), C366(H366),
 C314(H314), C320(H320), C319(H319), C346(H346), C374(H374), C367(H367),
 C377(H377), C337(H337), C389(H389), C312(H312), C351(H351), C383(H383),
 C353(H353), C364(H364), C315(H315), C311(H311), C318(H318), C3A(H3A),
 C301(H301), C338(H338), C382(H382), C310(H310), C408(H408), C350(H350),
 C407(H407), C387(H387), C329(H329), C386(H386), C372(H372), C2A(H2A),
 C369(H369), C313(H313), C403(H403), C391(H391), C359(H359), C392(H392),
 C358(H358), C335(H335), C6A(H6A), C1A(H1AA), C330(H330), C402(H402),
 C401(H401), C371(H371), C368(H368), C333(H333), C336(H336), C400(H400),
 C331(H331), C11A(H11A), C332(H332), C323(H323), C9A(H9A), C322(H322),
 C10A(H10A)
7.c Tetrahedral OH refined with riding coordinates:
 O1A(H1A)
7.d Idealised Me refined with everything fixed:
 C14A(H14A,H14B,H14C), C15A(H15A,H15B,H15C)
;
_olex2_date_sample_data_collection 2022-02-01
_olex2_date_sample_submission 2022-02-01
_olex2_submission_original_sample_id 25_1_24a
_olex2_submission_special_instructions 'No special instructions were received'
_oxdiff_exptl_absorpt_empirical_details
;
Empirical correction (ABSPACK) includes:
- Absorption correction using spherical harmonics
- Frame scaling
- Detector area scaling
- B-factor correction
;
_oxdiff_exptl_absorpt_empirical_full_max 2.299
_oxdiff_exptl_absorpt_empirical_full_min 0.409

loop_
_space_group_symop_operation_xyz
'x, y, z'
'-x, y, -z+1/2'
'x+1/2, y+1/2, z'
'-x+1/2, y+1/2, -z+1/2'
'-x, -y, -z'
'x, -y, z-1/2'
'-x+1/2, -y+1/2, -z'
'x+1/2, -y+1/2, z-1/2'

loop_
_atom_site_label
_atom_site_type_symbol
_atom_site_fract_x
_atom_site_fract_y
_atom_site_fract_z
_atom_site_U_iso_or_equiv
_atom_site_adp_type
_atom_site_occupancy
_atom_site_site_symmetry_order
_atom_site_calc_flag
_atom_site_refinement_flags_posn
_atom_site_refinement_flags_adp
_atom_site_refinement_flags_occupancy
_atom_site_disorder_assembly
_atom_site_disorder_group
I308 I 0.39758(6) 0.9759(3) 0.59056(8) 0.0712(11) Uani 0.716(16) 1 d D . P A 1
I312 I 0.41432(8) 0.9979(4) 0.24327(14) 0.0594(11) Uani 0.5005 1 d D . P B 1
I315 I 0.54919(9) 1.3899(4) 0.21485(16) 0.0953(19) Uani 0.71(3) 1 d D . P C 1
I316 I 0.60210(6) 1.4682(4) 0.26664(13) 0.0873(16) Uani 0.71(3) 1 d D . P C 1
I307 I 0.39321(6) 0.8930(2) 0.48735(7) 0.0886(13) Uani 0.716(16) 1 d D . P A 1
I309 I 0.37987(13) 0.0941(6) 0.39851(15) 0.123(4) Uani 0.4705 1 d D . P D 1
I310 I 0.43498(15) 0.0037(5) 0.43323(14) 0.143(5) Uani 0.4705 1 d D . P D 1
I314 I 0.55936(8) 0.5359(2) 0.34074(16) 0.0785(10) Uani 0.6224 1 d D . P E 1
I311 I 0.36481(11) 0.8442(7) 0.24351(16) 0.082(2) Uani 0.5005 1 d D . P B 1
I313 I 0.55945(5) 0.5334(2) 0.44638(7) 0.0728(8) Uani 0.6224 1 d D . P E 1
I306 I 0.24711(12) 0.5212(5) 0.3960(2) 0.0970(19) Uani 0.5776 1 d D . P F 1
I318 I 0.58018(8) 1.4930(3) 0.55414(13) 0.0982(14) Uani 0.59 1 d D U P G 1
I304 I 0.23039(7) 1.4911(3) 0.25059(11) 0.0750(14) Uani 0.610(18) 1 d D . P H 1
I303 I 0.22866(10) 1.4153(4) 0.14724(11) 0.0923(15) Uani 0.610(18) 1 d D . P H 1
I317 I 0.53285(6) 1.3347(5) 0.56628(15) 0.107(2) Uani 0.59 1 d D U P G 1
I305 I 0.19763(9) 0.6625(7) 0.4050(3) 0.0912(18) Uani 0.5776 1 d D . P F 1
I301 I 0.21740(6) 0.6068(3) 0.05814(12) 0.0938(10) Uani 0.664(3) 1 d D . P I 1
I302 I 0.27208(9) 0.5188(3) 0.09984(10) 0.1043(13) Uani 0.664(3) 1 d D . P I 1
Zn38 Zn 0.57892(10) 1.3530(5) 0.24597(17) 0.0678(16) Uani 0.71(3) 1 d D . P C 1
Zn39 Zn 0.56386(8) 1.3476(4) 0.55610(16) 0.065(2) Uani 0.59 1 d D U P G 1
Zn36 Zn 0.39640(11) 0.8554(7) 0.2397(3) 0.057(3) Uani 0.5005 1 d D . P B 1
Zn35 Zn 0.41074(12) 0.1194(5) 0.4245(2) 0.069(5) Uani 0.4705 1 d D . P D 1
Zn33 Zn 0.22849(9) 0.6606(5) 0.39531(18) 0.064(3) Uani 0.5776 1 d D . P F 1
Zn34 Zn 0.38437(8) 0.8766(4) 0.54196(16) 0.0795(12) Uani 0.716(16) 1 d D . P A 1
Zn37 Zn 0.54796(10) 0.5942(4) 0.39068(13) 0.0566(13) Uani 0.6224 1 d D . P E 1
Zn32 Zn 0.21862(14) 1.3953(4) 0.20155(17) 0.0624(19) Uani 0.610(18) 1 d D . P H 1
Zn31 Zn 0.24795(14) 0.6325(7) 0.08630(19) 0.0702(18) Uani 0.664(3) 1 d D . P I 1
N332 N 0.6024(2) 1.0219(9) 0.6659(3) 0.061(4) Uani 1 1 d . . . . .
N321 N 0.4318(3) 0.5137(8) 0.3469(3) 0.069(5) Uani 1 1 d . . . . .
N315 N 0.3950(3) 0.4279(8) 0.6018(3) 0.070(5) Uani 1 1 d . . . . .
N327 N 0.5580(2) 1.0570(8) 0.3658(3) 0.058(4) Uani 1 1 d . . . . .
N328 N 0.5641(2) 1.1882(8) 0.3981(3) 0.058(4) Uani 1 1 d . . . . .
N336 N 0.5896(3) 0.7425(9) 0.7219(4) 0.066(4) Uani 1 1 d . . . . .
N326 N 0.5566(2) 1.0557(8) 0.4227(3) 0.057(4) Uani 1 1 d . . . . .
N320 N 0.4597(3) 0.4630(10) 0.3718(4) 0.070(5) Uani 1 1 d . . . . .
N302 N 0.2327(2) 0.8069(8) 0.2361(3) 0.060(4) Uani 1 1 d . . . . .
N303 N 0.2277(2) 0.9323(8) 0.2022(3) 0.056(4) Uani 1 1 d . . . . .
N319 N 0.4207(3) 0.2225(10) 0.4001(4) 0.068(4) Uani 1 1 d D . . . .
C398 C 0.6136(3) 0.9643(9) 0.6838(3) 0.050(4) Uani 1 1 d . . . . .
N331 N 0.5791(3) 1.2638(9) 0.5896(3) 0.071(5) Uani 1 1 d D . . . .
N334 N 0.6306(2) 0.9723(9) 0.6905(3) 0.057(4) Uani 1 1 d . . . . .
N329 N 0.5738(3) 1.2857(8) 0.2870(3) 0.073(5) Uani 1 1 d D . . . .
N330 N 0.5643(3) 1.2806(9) 0.5134(3) 0.074(5) Uani 1 1 d D . . . .
N325 N 0.5502(3) 0.7330(10) 0.3899(4) 0.077(5) Uani 1 1 d D . . . .
N313 N 0.3874(3) 0.7402(11) 0.5548(5) 0.074(5) Uani 1 1 d D . . . .
N309 N 0.2687(3) 0.9760(11) 0.5088(4) 0.080(5) Uani 1 1 d . . . . .
N316 N 0.4019(3) 0.2893(9) 0.5799(4) 0.079(6) Uani 1 1 d . . . . .
N305 N 0.2202(2) 1.2601(10) 0.2141(5) 0.071(4) Uani 1 1 d D . . . .
C396 C 0.6107(3) 1.0891(11) 0.6536(4) 0.053(4) Uani 1 1 d . . . . .
N333 N 0.6276(3) 1.1019(9) 0.6580(4) 0.068(5) Uani 1 1 d . . . . .
N322 N 0.4578(3) 0.5955(10) 0.3419(4) 0.075(5) Uani 1 1 d . . . . .
N304 N 0.2242(2) 0.9431(9) 0.2587(4) 0.067(4) Uani 1 1 d . . . . .
N301 N 0.2459(3) 0.7031(9) 0.1297(4) 0.085(6) Uani 1 1 d D . . . .
N314 N 0.3957(3) 0.4162(10) 0.5453(4) 0.080(6) Uani 1 1 d . . . . .
N323 N 0.4093(3) 0.7666(11) 0.2733(5) 0.083(5) Uani 1 1 d D . . . .
C363 C 0.4293(3) 0.6477(10) 0.3149(4) 0.062(5) Uani 1 1 d . . . . .
N307 N 0.2426(3) 0.7468(10) 0.4287(4) 0.071(5) Uani 1 1 d D . . . .
N312 N 0.3584(3) 0.8943(11) 0.5376(5) 0.091(6) Uani 1 1 d D . . . .
C378 C 0.5557(3) 1.0178(10) 0.3935(4) 0.059(5) Uani 1 1 d . . . . .
N308 N 0.2934(3) 0.8899(11) 0.4987(4) 0.077(5) Uani 1 1 d . . . . .
C357 C 0.4352(4) 0.3747(12) 0.3750(5) 0.073(6) Uani 1 1 d . . . . .
N318 N 0.4097(3) 0.1873(9) 0.4678(4) 0.085(6) Uani 1 1 d D . . . .
N311 N 0.2604(4) 1.2618(12) 0.5642(5) 0.090(7) Uani 1 1 d . . . . .
C406 C 0.6053(3) 0.8846(11) 0.6954(3) 0.057(5) Uani 1 1 d . . . . .
C339 C 0.3914(3) 0.5593(10) 0.5666(4) 0.063(5) Uani 1 1 d . . . . .
C405 C 0.5887(3) 0.8612(11) 0.6854(5) 0.066(5) Uani 1 1 d . . . . .
H405 H 0.582009 0.895156 0.668537 0.079 Uiso 1 1 calc R U . . .
C360 C 0.4429(3) 0.4555(11) 0.3649(4) 0.066(5) Uani 1 1 d . . . . .
C344 C 0.4002(3) 0.3300(10) 0.5517(5) 0.064(5) Uani 1 1 d . . . . .
N306 N 0.2293(3) 0.7250(10) 0.3520(4) 0.074(5) Uani 1 1 d D . . . .
C306 C 0.2321(3) 0.8464(9) 0.2092(4) 0.059(5) Uani 1 1 d . . . . .
C385 C 0.5721(4) 1.2792(12) 0.3432(4) 0.087(8) Uani 1 1 d . . . . .
H385 H 0.573256 1.309133 0.363603 0.104 Uiso 1 1 calc R U . . .
N317 N 0.3988(3) 0.2132(10) 0.6965(4) 0.079(5) Uani 1 1 d . . . . .
C390 C 0.5688(3) 1.3172(12) 0.4874(4) 0.070(6) Uani 1 1 d . . . . .
H390 H 0.572882 1.377095 0.489242 0.084 Uiso 1 1 calc R U . . .
C361 C 0.4401(3) 0.5838(10) 0.3353(4) 0.064(5) Uani 1 1 d . . . . .
N310 N 0.2972(3) 1.0198(9) 0.5310(4) 0.074(5) Uani 1 1 d . . . . .
N335 N 0.6921(3) 1.0850(11) 0.6978(5) 0.086(5) Uani 1 1 d . U . . .
C342 C 0.3938(3) 0.4612(11) 0.5720(5) 0.071(6) Uani 1 1 d . . . . .
C375 C 0.5533(3) 0.9181(10) 0.3915(4) 0.058(5) Uani 1 1 d . . . . .
C404 C 0.5808(3) 0.7913(10) 0.6982(4) 0.065(5) Uani 1 1 d . . . . .
H404 H 0.568959 0.777714 0.689997 0.078 Uiso 1 1 calc R U . . .
C303 C 0.2370(3) 0.7962(10) 0.1822(4) 0.061(5) Uani 1 1 d . . . . .
C308 C 0.2284(3) 0.8573(12) 0.2609(4) 0.065(5) Uani 1 1 d . . . . .
C324 C 0.2759(3) 0.9086(13) 0.4942(4) 0.069(6) Uani 1 1 d . . . . .
C388 C 0.5613(3) 1.1899(9) 0.4548(4) 0.063(5) Uani 1 1 d . . . . .
N324 N 0.5213(3) 0.5753(9) 0.3814(5) 0.076(5) Uani 1 1 d D . . . .
C325 C 0.2803(3) 1.0302(12) 0.5262(5) 0.066(5) Uani 1 1 d . . . . .
C395 C 0.5726(3) 1.2218(12) 0.6122(5) 0.074(6) Uani 1 1 d . . . . .
H395 H 0.560715 1.230250 0.613838 0.089 Uiso 1 1 calc R U . . .
C384 C 0.5761(4) 1.3236(12) 0.3169(5) 0.078(7) Uani 1 1 d . . . . .
H384 H 0.580635 1.382501 0.319663 0.094 Uiso 1 1 calc R U . . .
C307 C 0.2242(3) 0.9770(11) 0.2284(4) 0.067(6) Uani 1 1 d . . . . .
C347 C 0.3959(4) 0.2995(12) 0.6921(4) 0.085(8) Uani 1 1 d . . . . .
H347 H 0.393698 0.333434 0.710281 0.102 Uiso 1 1 calc R U . . .
C394 C 0.5828(3) 1.1643(11) 0.6342(4) 0.066(6) Uani 1 1 d . . . . .
H394 H 0.577895 1.133522 0.650378 0.080 Uiso 1 1 calc R U . . .
C381 C 0.5664(3) 1.1930(9) 0.3411(4) 0.059(5) Uani 1 1 d . . . . .
C373 C 0.5480(3) 0.7804(10) 0.3637(4) 0.071(6) Uani 1 1 d . . . . .
H373 H 0.544801 0.749495 0.343715 0.086 Uiso 1 1 calc R U . . .
C316 C 0.2280(3) 0.8120(11) 0.2927(5) 0.069(6) Uani 1 1 d . . . . .
C349 C 0.4028(3) 0.2061(11) 0.6411(5) 0.073(6) Uani 1 1 d . . . . .
H349 H 0.405138 0.170079 0.623589 0.088 Uiso 1 1 calc R U . . .
C304 C 0.2415(4) 0.7070(12) 0.1851(6) 0.083(7) Uani 1 1 d . . . . .
H304 H 0.241509 0.676113 0.205005 0.100 Uiso 1 1 calc R U . . .
C340 C 0.3886(3) 0.5928(11) 0.5361(6) 0.083(7) Uani 1 1 d . . . . .
H340 H 0.388262 0.552893 0.518244 0.100 Uiso 1 1 calc R U . . .
C348 C 0.4030(3) 0.1695(13) 0.6703(5) 0.077(6) Uani 1 1 d . . . . .
H348 H 0.406179 0.108431 0.672921 0.093 Uiso 1 1 calc R U . . .
C352 C 0.4037(3) 0.2793(11) 0.5217(4) 0.075(7) Uani 1 1 d . . . . .
C355 C 0.4112(3) 0.2833(11) 0.3819(5) 0.074(6) Uani 1 1 d . . . . .
H355 H 0.398976 0.275201 0.377441 0.089 Uiso 1 1 calc R U . . .
C393 C 0.5994(3) 1.1533(10) 0.6322(4) 0.061(5) Uani 1 1 d . . . . .
C365 C 0.4023(4) 0.6995(12) 0.2861(4) 0.087(8) Uani 1 1 d . . . . .
H365 H 0.390117 0.691420 0.281026 0.104 Uiso 1 1 calc R U . . .
C380 C 0.5610(3) 1.1425(9) 0.4233(4) 0.061(5) Uani 1 1 d . . . . .
C309 C 0.2226(3) 1.0755(11) 0.2239(4) 0.068(6) Uani 1 1 d . . . . .
C317 C 0.2234(3) 0.8563(12) 0.3190(4) 0.077(7) Uani 1 1 d . . . . .
H317 H 0.219955 0.917159 0.317231 0.092 Uiso 1 1 calc R U . . .
O3A O 0.4586(3) 0.9277(12) 0.3088(5) 0.079(5) Uani 0.7152 1 d D U P . .
C345 C 0.3991(3) 0.2993(11) 0.6359(4) 0.075(7) Uani 1 1 d . . . . .
C321 C 0.2646(3) 0.8513(12) 0.4721(5) 0.066(5) Uani 1 1 d . . . . .
C356 C 0.4182(4) 0.3586(13) 0.3687(4) 0.074(6) Uani 1 1 d . . . . .
H356 H 0.410678 0.398480 0.355286 0.089 Uiso 1 1 calc R U . . .
C379 C 0.5622(3) 1.1457(10) 0.3693(4) 0.063(5) Uani 1 1 d . . . . .
C327 C 0.2737(4) 1.1122(14) 0.5378(6) 0.088(8) Uani 1 1 d . . . . .
C305 C 0.2461(3) 0.6629(13) 0.1582(5) 0.075(6) Uani 1 1 d . . . . .
H305 H 0.249555 0.601996 0.160339 0.090 Uiso 1 1 calc R U . . .
C354 C 0.4085(3) 0.1434(12) 0.4948(4) 0.074(6) Uani 1 1 d . . . . .
H354 H 0.409454 0.080175 0.494875 0.088 Uiso 1 1 calc R U . . .
C376 C 0.5547(3) 0.8687(10) 0.4194(4) 0.068(6) Uani 1 1 d . . . . .
H376 H 0.556597 0.897160 0.440071 0.082 Uiso 1 1 calc R U . . .
C328 C 0.2575(4) 1.1389(13) 0.5298(4) 0.082(7) Uani 1 1 d . . . . .
H328 H 0.250081 1.104402 0.514087 0.098 Uiso 1 1 calc R U . . .
O1A O 0.5051(2) 0.7555(12) 0.2999(5) 0.076(6) Uani 0.7152 1 d D U P . .
H1A H 0.506291 0.737632 0.319232 0.114 Uiso 0.7152 1 calc R U P . .
C302 C 0.2377(4) 0.8376(11) 0.1531(4) 0.090(9) Uani 1 1 d . . . . .
H302 H 0.235103 0.899500 0.150606 0.109 Uiso 1 1 calc R U . . .
C341 C 0.3861(4) 0.6854(11) 0.5296(5) 0.093(9) Uani 1 1 d . . . . .
H341 H 0.383566 0.707197 0.507906 0.111 Uiso 1 1 calc R U . . .
O2A O 0.4773(3) 0.9686(11) 0.2086(5) 0.088(6) Uani 0.7152 1 d D U P . .
C366 C 0.4261(4) 0.7810(12) 0.2841(6) 0.084(7) Uani 1 1 d . . . . .
H366 H 0.431063 0.833826 0.276951 0.101 Uiso 1 1 calc R U . . .
C370 C 0.4858(3) 0.5492(13) 0.3681(5) 0.072(5) Uani 1 1 d . . . . .
C362 C 0.4662(4) 0.5333(13) 0.3592(5) 0.078(6) Uani 1 1 d . . . . .
C314 C 0.2331(4) 0.6837(14) 0.3268(5) 0.086(7) Uani 1 1 d . . . . .
H314 H 0.236246 0.622420 0.329275 0.103 Uiso 1 1 calc R U . . .
C326 C 0.3028(3) 0.9475(14) 0.5174(5) 0.074(6) Uani 1 1 d . . . . .
C320 C 0.2475(3) 0.8490(14) 0.4710(5) 0.077(6) Uani 1 1 d . . . . .
H320 H 0.242608 0.885986 0.485680 0.093 Uiso 1 1 calc R U . . .
C319 C 0.2365(3) 0.7959(14) 0.4500(6) 0.087(7) Uani 1 1 d . . . . .
H319 H 0.224446 0.795017 0.450967 0.104 Uiso 1 1 calc R U . . .
C334 C 0.3221(4) 0.9292(14) 0.5251(6) 0.084(7) Uani 1 1 d . . . . .
C399 C 0.6566(3) 1.0565(13) 0.6844(5) 0.073(5) Uani 1 1 d . U . . .
C346 C 0.3957(4) 0.3437(13) 0.6633(5) 0.088(8) Uani 1 1 d . . . . .
H346 H 0.393266 0.405817 0.662011 0.106 Uiso 1 1 calc R U . . .
C374 C 0.5500(3) 0.8729(11) 0.3620(5) 0.072(6) Uani 1 1 d . . . . .
H374 H 0.549176 0.903283 0.341815 0.086 Uiso 1 1 calc R U . . .
C367 C 0.4370(3) 0.7247(12) 0.3049(6) 0.076(6) Uani 1 1 d . . . . .
H367 H 0.448908 0.737902 0.311845 0.092 Uiso 1 1 calc R U . . .
C377 C 0.5535(3) 0.7783(12) 0.4173(5) 0.084(7) Uani 1 1 d . . . . .
H377 H 0.555063 0.745345 0.437046 0.100 Uiso 1 1 calc R U . . .
C337 C 0.3897(3) 0.7106(12) 0.5847(6) 0.079(6) Uani 1 1 d . . . . .
H337 H 0.390094 0.752004 0.602027 0.095 Uiso 1 1 calc R U . . .
C397 C 0.6370(3) 1.0442(12) 0.6774(4) 0.064(5) Uani 1 1 d . . . . .
C389 C 0.5681(3) 1.2765(12) 0.4580(4) 0.075(7) Uani 1 1 d . . . . .
H389 H 0.572032 1.305771 0.440359 0.090 Uiso 1 1 calc R U . . .
C343 C 0.3987(3) 0.3429(11) 0.6044(4) 0.074(6) Uani 1 1 d . . . . .
C312 C 0.2211(3) 1.2255(13) 0.2435(6) 0.081(6) Uani 1 1 d . . . . .
H312 H 0.221479 1.265308 0.261308 0.098 Uiso 1 1 calc R U . . .
C351 C 0.4048(5) 0.3239(10) 0.4934(5) 0.113(12) Uani 1 1 d . . . . .
H351 H 0.403653 0.387033 0.492025 0.136 Uiso 1 1 calc R U . . .
C383 C 0.5683(4) 1.1996(13) 0.2852(5) 0.090(8) Uani 1 1 d . . . . .
H383 H 0.566875 1.170106 0.264760 0.108 Uiso 1 1 calc R U . . .
C353 C 0.4059(4) 0.1872(12) 0.5238(5) 0.090(8) Uani 1 1 d . . . . .
H353 H 0.405559 0.155418 0.543442 0.108 Uiso 1 1 calc R U . . .
C364 C 0.4122(4) 0.6389(13) 0.3069(4) 0.076(7) Uani 1 1 d . . . . .
H364 H 0.406575 0.590452 0.315540 0.091 Uiso 1 1 calc R U . . .
C315 C 0.2330(4) 0.7217(13) 0.2972(5) 0.082(7) Uani 1 1 d . . . . .
H315 H 0.236328 0.688205 0.279825 0.099 Uiso 1 1 calc R U . . .
C311 C 0.2207(4) 1.2040(13) 0.1904(6) 0.102(10) Uani 1 1 d . . . . .
H311 H 0.220351 1.228654 0.169269 0.122 Uiso 1 1 calc R U . . .
C318 C 0.2241(4) 0.8121(12) 0.3474(5) 0.091(8) Uani 1 1 d . . . . .
H318 H 0.220672 0.843128 0.365180 0.109 Uiso 1 1 calc R U . . .
C3A C 0.4517(3) 0.8263(11) 0.2278(5) 0.060(6) Uani 0.7152 1 d D U P . .
H3A H 0.444398 0.870073 0.216064 0.071 Uiso 0.7152 1 calc R U P . .
C301 C 0.2421(5) 0.7885(13) 0.1270(5) 0.119(12) Uani 1 1 d . . . . .
H301 H 0.242446 0.817863 0.106916 0.143 Uiso 1 1 calc R U . . .
C338 C 0.3917(4) 0.6201(12) 0.5918(5) 0.094(9) Uani 1 1 d . . . . .
H338 H 0.393272 0.600184 0.613706 0.113 Uiso 1 1 calc R U . . .
C382 C 0.5646(4) 1.1536(11) 0.3114(5) 0.082(7) Uani 1 1 d . . . . .
H382 H 0.560749 1.093402 0.308904 0.098 Uiso 1 1 calc R U . . .
C310 C 0.2217(4) 1.1122(12) 0.1930(5) 0.090(8) Uani 1 1 d . . . . .
H310 H 0.221698 1.075452 0.174389 0.107 Uiso 1 1 calc R U . . .
C408 C 0.6064(4) 0.7600(13) 0.7319(5) 0.085(7) Uani 1 1 d . . . . .
H408 H 0.612759 0.723425 0.748281 0.102 Uiso 1 1 calc R U . . .
C350 C 0.4076(5) 0.2751(13) 0.4677(4) 0.119(12) Uani 1 1 d . . . . .
H350 H 0.408044 0.305933 0.447918 0.142 Uiso 1 1 calc R U . . .
C407 C 0.6148(3) 0.8292(14) 0.7193(5) 0.078(6) Uani 1 1 d . . . . .
H407 H 0.626801 0.839323 0.726557 0.093 Uiso 1 1 calc R U . . .
C387 C 0.5566(4) 1.1498(11) 0.4806(4) 0.082(8) Uani 1 1 d . . . . .
H387 H 0.552574 1.089915 0.479108 0.099 Uiso 1 1 calc R U . . .
C329 C 0.2502(4) 1.2129(13) 0.5424(5) 0.093(8) Uani 1 1 d . . . . .
H329 H 0.238338 1.227962 0.535619 0.111 Uiso 1 1 calc R U . . .
C386 C 0.5577(4) 1.1973(12) 0.5100(5) 0.090(9) Uani 1 1 d . . . . .
H386 H 0.553716 1.169967 0.527880 0.108 Uiso 1 1 calc R U . . .
C372 C 0.5120(5) 0.6123(15) 0.3567(7) 0.106(9) Uani 1 1 d . . . . .
H372 H 0.517722 0.649381 0.343290 0.127 Uiso 1 1 calc R U . . .
C2A C 0.4485(3) 0.7362(12) 0.2209(6) 0.073(7) Uani 0.7152 1 d D U P . .
H2A H 0.439025 0.718185 0.204900 0.088 Uiso 0.7152 1 calc R U P . .
C369 C 0.4954(4) 0.5115(16) 0.3944(7) 0.102(9) Uani 1 1 d . . . . .
H369 H 0.489984 0.475105 0.408545 0.123 Uiso 1 1 calc R U . . .
C4A C 0.4655(3) 0.8534(11) 0.2514(5) 0.058(6) Uani 0.7152 1 d D U P . .
C313 C 0.2217(3) 1.1340(13) 0.2500(6) 0.082(6) Uani 1 1 d . . . . .
H313 H 0.221466 1.111941 0.271277 0.099 Uiso 1 1 calc R U . . .
C403 C 0.6669(4) 1.0138(16) 0.7085(7) 0.100(7) Uani 1 1 d . U . . .
H403 H 0.661979 0.972212 0.721598 0.120 Uiso 1 1 calc R U . . .
C391 C 0.5954(5) 1.248(2) 0.5853(8) 0.122(11) Uani 1 1 d . . . . .
H391 H 0.599618 1.272449 0.567078 0.146 Uiso 1 1 calc R U . . .
C359 C 0.4371(5) 0.2371(15) 0.4045(6) 0.101(9) Uani 1 1 d . . . . .
H359 H 0.444366 0.194376 0.416928 0.122 Uiso 1 1 calc R U . . .
C392 C 0.6061(4) 1.1963(16) 0.6076(6) 0.106(9) Uani 1 1 d . . . . .
H392 H 0.618078 1.190133 0.606100 0.127 Uiso 1 1 calc R U . . .
C358 C 0.4450(4) 0.3101(14) 0.3928(7) 0.094(8) Uani 1 1 d . . . . .
H358 H 0.457313 0.315499 0.397087 0.113 Uiso 1 1 calc R U . . .
C335 C 0.3339(5) 0.973(2) 0.5482(7) 0.127(12) Uani 1 1 d . . . . .
H335 H 0.329908 1.020200 0.560389 0.152 Uiso 1 1 calc R U . . .
C6A C 0.4734(3) 0.7000(12) 0.2618(6) 0.082(8) Uani 0.7152 1 d D U P . .
H6A H 0.480503 0.655900 0.273745 0.099 Uiso 0.7152 1 calc R U P . .
C1A C 0.4596(3) 0.6736(13) 0.2380(5) 0.076(7) Uani 0.7152 1 d D U P . .
H1AA H 0.457678 0.611830 0.233465 0.092 Uiso 0.7152 1 calc R U P . .
C330 C 0.2769(5) 1.2394(19) 0.5746(9) 0.128(13) Uani 1 1 d . . . . .
H330 H 0.283848 1.273866 0.590973 0.154 Uiso 1 1 calc R U . J 4
C402 C 0.6841(4) 1.0296(19) 0.7143(8) 0.117(8) Uani 1 1 d . U . . .
H402 H 0.690936 0.997881 0.731645 0.140 Uiso 1 1 calc R U . . .
C401 C 0.6824(4) 1.129(2) 0.6745(8) 0.122(9) Uani 1 1 d . U . . .
H401 H 0.687831 1.169959 0.661992 0.146 Uiso 1 1 calc R U . . .
C371 C 0.4940(4) 0.6015(18) 0.3481(6) 0.101(8) Uani 1 1 d . . . . .
H371 H 0.487702 0.629187 0.329255 0.121 Uiso 1 1 calc R U . . .
C368 C 0.5136(4) 0.5263(16) 0.4012(7) 0.099(8) Uani 1 1 d . . . . .
H368 H 0.520371 0.500634 0.420036 0.119 Uiso 1 1 calc R U . . .
C12A C 0.4641(3) 0.9869(12) 0.2877(5) 0.070(7) Uani 0.7152 1 d D U P . .
C333 C 0.3307(5) 0.863(2) 0.5082(8) 0.134(13) Uani 1 1 d . . . . .
H333 H 0.323997 0.824845 0.492567 0.160 Uiso 1 1 calc R U . . .
C336 C 0.3507(4) 0.953(2) 0.5541(7) 0.123(12) Uani 1 1 d . . . . .
H336 H 0.357678 0.982238 0.571749 0.147 Uiso 1 1 calc R U . . .
C400 C 0.6645(4) 1.1177(19) 0.6672(7) 0.115(8) Uani 1 1 d . U . . .
H400 H 0.657806 1.152122 0.650471 0.138 Uiso 1 1 calc R U . . .
C331 C 0.2841(5) 1.1646(19) 0.5612(8) 0.130(13) Uani 1 1 d . . . . .
H331 H 0.295937 1.149735 0.568098 0.156 Uiso 1 1 calc R U . . .
C11A C 0.4658(3) 1.0791(12) 0.2935(6) 0.082(8) Uani 0.7152 1 d D U P . .
H11A H 0.463138 1.103631 0.313047 0.098 Uiso 0.7152 1 calc R U P . .
C5A C 0.4769(3) 0.7900(11) 0.2682(6) 0.069(6) Uani 0.7152 1 d D U P . .
C332 C 0.3488(4) 0.853(2) 0.5149(9) 0.131(13) Uani 1 1 d . . . . .
H332 H 0.354116 0.814275 0.501568 0.158 Uiso 1 1 calc R U . . .
C323 C 0.2596(5) 0.750(2) 0.4278(8) 0.144(15) Uani 1 1 d . . . . .
H323 H 0.263818 0.718096 0.411056 0.173 Uiso 1 1 calc R U . . .
C14A C 0.4847(4) 1.025(2) 0.1870(9) 0.096(11) Uani 0.7152 1 d D U P . .
H14A H 0.488086 0.988642 0.169508 0.144 Uiso 0.7152 1 calc . U P . .
H14B H 0.494940 1.055059 0.198964 0.144 Uiso 0.7152 1 calc . U P . .
H14C H 0.476105 1.069408 0.177639 0.144 Uiso 0.7152 1 calc . U P . .
C7A C 0.4680(3) 0.9509(12) 0.2588(4) 0.063(6) Uani 0.7152 1 d D U P . .
C9A C 0.4755(4) 1.0998(13) 0.2419(6) 0.090(9) Uani 0.7152 1 d D U P . .
H9A H 0.479653 1.137551 0.226564 0.108 Uiso 0.7152 1 calc R U P . .
C8A C 0.4736(3) 1.0081(11) 0.2362(5) 0.075(7) Uani 0.7152 1 d D U P . .
C322 C 0.2712(4) 0.797(2) 0.4499(7) 0.126(12) Uani 1 1 d . . . . .
H322 H 0.283335 0.792848 0.449971 0.151 Uiso 1 1 calc R U . . .
C13A C 0.4914(3) 0.8187(16) 0.2941(7) 0.085(9) Uani 0.7152 1 d D U P . .
H13A H 0.496034 0.876314 0.287771 0.101 Uiso 0.7152 1 calc R U P . .
H13B H 0.486796 0.828382 0.314608 0.101 Uiso 0.7152 1 calc R U P . .
I416 I 0.6000(2) 1.4860(10) 0.2624(3) 0.190(12) Uani 0.29(3) 1 d D . P C 2
Zn48 Zn 0.5769(3) 1.3673(13) 0.2481(4) 0.0678(16) Uani 0.29(3) 1 d D . P C 2
I415 I 0.5465(2) 1.3879(12) 0.2186(5) 0.111(6) Uani 0.29(3) 1 d D . P C 2
I412 I 0.41026(16) 0.9925(6) 0.23515(18) 0.106(3) Uani 0.4453 1 d D . P B 2
Zn46 Zn 0.39479(18) 0.8436(9) 0.2373(4) 0.092(6) Uani 0.4453 1 d D . P B 2
I411 I 0.36345(14) 0.8309(9) 0.2439(3) 0.118(4) Uani 0.4453 1 d D . P B 2
I418 I 0.5811(2) 1.4837(6) 0.5569(3) 0.259(8) Uani 0.41 1 d D U P G 2
Zn49 Zn 0.56332(17) 1.3435(7) 0.5569(2) 0.134(6) Uani 0.41 1 d D U P G 2
I417 I 0.53254(15) 1.3401(10) 0.56689(19) 0.213(7) Uani 0.41 1 d D U P G 2
I406 I 0.2413(2) 0.5158(7) 0.3955(2) 0.135(6) Uani 0.3928 1 d D . P F 2
Zn43 Zn 0.2263(2) 0.6669(7) 0.3957(2) 0.108(9) Uani 0.3928 1 d D . P F 2
I405 I 0.19570(18) 0.6915(10) 0.4045(5) 0.127(6) Uani 0.3928 1 d D . P F 2
I410 I 0.43295(8) -0.0003(4) 0.43301(19) 0.092(2) Uani 0.4838 1 d D . P D 2
Zn45 Zn 0.40993(14) 0.1222(5) 0.42375(15) 0.091(7) Uani 0.4838 1 d D . P D 2
I409 I 0.37828(7) 0.1063(6) 0.39911(18) 0.081(2) Uani 0.4838 1 d D . P D 2
I404 I 0.2289(2) 1.4782(9) 0.2650(8) 0.204(8) Uani 0.390(18) 1 d D . P H 2
Zn42 Zn 0.2175(3) 1.3994(8) 0.2116(6) 0.143(9) Uani 0.390(18) 1 d D . P H 2
I403 I 0.22904(17) 1.4298(10) 0.1595(7) 0.178(6) Uani 0.390(18) 1 d D . P H 2
I401 I 0.2273(4) 0.5806(12) 0.0612(3) 0.257(16) Uani 0.251(3) 1 d D . P I 2
Zn41 Zn 0.2557(3) 0.6315(14) 0.0937(5) 0.133(16) Uani 0.251(3) 1 d D . P I 2
I402 I 0.2819(3) 0.5394(9) 0.1174(6) 0.251(15) Uani 0.251(3) 1 d D . P I 2
I512 I 0.3957(4) 0.011(2) 0.7309(8) 0.080 Uiso 0.0542 1 d . U P K 3
Zn56 Zn 0.3813(9) 0.160(5) 0.7319(17) 0.080 Uiso 0.0542 1 d . U P K 3
I511 I 0.3509(5) 0.193(2) 0.7407(7) 0.080 Uiso 0.0542 1 d . U P K 3
I407 I 0.39429(17) 0.9036(11) 0.4941(6) 0.198(10) Uani 0.284(16) 1 d D . P A 2
I408 I 0.3962(3) 0.9666(10) 0.5992(7) 0.198(9) Uani 0.284(16) 1 d D . P A 2
Zn44 Zn 0.38434(19) 0.8786(9) 0.5474(5) 0.0795(12) Uani 0.284(16) 1 d D . P A 2
I502 I 0.2915(5) 0.568(3) 0.1415(9) 0.080 Uiso 0.049(3) 1 d . U P I 3
I501 I 0.2438(5) 0.532(2) 0.0725(9) 0.080 Uiso 0.049(3) 1 d . U P I 3
Zn51 Zn 0.2666(11) 0.626(7) 0.105(2) 0.080 Uiso 0.049(3) 1 d . U P I 3
I20 I 0.2274(8) 0.509(4) 0.3957(16) 0.080 Uiso 0.0296 1 d . U P F 3
Zn26 Zn 0.2137(17) 0.645(8) 0.398(3) 0.080 Uiso 0.0296 1 d . U P F 3
I36 I 0.1810(8) 0.695(4) 0.4046(13) 0.080 Uiso 0.0296 1 d . U P F 3
I509 I 0.3890(6) 0.113(3) 0.3929(10) 0.080 Uiso 0.0457 1 d . U P D 3
I510 I 0.4447(5) 0.027(2) 0.4492(10) 0.080 Uiso 0.0457 1 d . U P D 3
Zn55 Zn 0.4217(11) 0.122(5) 0.417(2) 0.080 Uiso 0.0457 1 d . U P D 3
C10A C 0.4714(4) 1.1345(15) 0.2706(6) 0.091(9) Uani 0.7152 1 d D U P . .
H10A H 0.472378 1.196925 0.274570 0.109 Uiso 0.7152 1 calc R U P . .
I413 I 0.5613(2) 0.5230(8) 0.4297(5) 0.300(14) Uani 0.3159 1 d D . P E 2
Zn47 Zn 0.5474(2) 0.5997(9) 0.3777(4) 0.182(13) Uani 0.3159 1 d D . P E 2
I414 I 0.5596(2) 0.5667(11) 0.3265(5) 0.378(17) Uani 0.3159 1 d D . P E 2
I513 I 0.5591(4) 0.549(2) 0.4608(8) 0.080 Uiso 0.0618 1 d D U P E 3
I514 I 0.5578(9) 0.544(4) 0.3432(16) 0.080 Uiso 0.0618 1 d D U P E 3
Zn57 Zn 0.5482(15) 0.589(7) 0.3990(10) 0.080 Uiso 0.0618 1 d D U P E 3
I601 I 0.2040(6) 0.589(3) 0.0627(11) 0.080 Uiso 0.036(2) 1 d . U P I 4
C15A C 0.4536(5) 0.964(3) 0.3374(9) 0.109(13) Uani 0.7152 1 d D U P . .
H15A H 0.443044 0.999719 0.331421 0.163 Uiso 0.7152 1 calc . U P . .
H15B H 0.462959 1.002087 0.348633 0.163 Uiso 0.7152 1 calc . U P . .
H15C H 0.451400 0.915399 0.351898 0.163 Uiso 0.7152 1 calc . U P . .
I602 I 0.2590(7) 0.510(3) 0.1003(12) 0.080 Uiso 0.036(2) 1 d . U P I 4
Zn61 Zn 0.2356(14) 0.632(6) 0.088(2) 0.080 Uiso 0.036(2) 1 d . U P I 4
C808 C 0.3134(7) 0.150(4) 0.7185(10) 0.079(14) Uani 0.2617 1 d D U P L 1
H80A H 0.324058 0.176578 0.731281 0.094 Uiso 0.2617 1 calc R U P L 1
H80B H 0.305373 0.135781 0.733704 0.094 Uiso 0.2617 1 calc R U P L 1
C807 C 0.3048(8) 0.219(3) 0.6935(14) 0.085(14) Uani 0.2617 1 d D U P L 1
H80C H 0.301111 0.271646 0.705072 0.102 Uiso 0.2617 1 calc R U P L 1
H80D H 0.313395 0.239918 0.680110 0.102 Uiso 0.2617 1 calc R U P L 1
C812 C 0.2890(7) 0.179(4) 0.6711(14) 0.094(15) Uani 0.2617 1 d D U P L 1
H81A H 0.279805 0.166542 0.684161 0.113 Uiso 0.2617 1 calc R U P L 1
H81B H 0.284394 0.223752 0.654298 0.113 Uiso 0.2617 1 calc R U P L 1
C811 C 0.2935(8) 0.093(4) 0.6544(11) 0.099(16) Uani 0.2617 1 d D U P L 1
H81C H 0.301200 0.107522 0.638585 0.119 Uiso 0.2617 1 calc R U P L 1
H81D H 0.282713 0.066548 0.642309 0.119 Uiso 0.2617 1 calc R U P L 1
C810 C 0.3025(8) 0.025(3) 0.6791(14) 0.090(15) Uani 0.2617 1 d D U P L 1
H81E H 0.294071 0.001625 0.692263 0.108 Uiso 0.2617 1 calc R U P L 1
H81F H 0.306504 -0.026486 0.667123 0.108 Uiso 0.2617 1 calc R U P L 1
C809 C 0.3181(6) 0.064(4) 0.7018(12) 0.075(14) Uani 0.2617 1 d D U P L 1
H80E H 0.327463 0.077761 0.689118 0.090 Uiso 0.2617 1 calc R U P L 1
H80F H 0.322673 0.019964 0.718676 0.090 Uiso 0.2617 1 calc R U P L 1
C806 C 0.4735(6) 0.690(3) 0.6187(13) 0.119(17) Uani 0.3484 1 d D U P . .
H80G H 0.460707 0.689747 0.612221 0.143 Uiso 0.3484 1 calc R U P . .
H80H H 0.477477 0.627020 0.620748 0.143 Uiso 0.3484 1 calc R U P . .
C805 C 0.4785(6) 0.737(4) 0.6517(12) 0.125(17) Uani 0.3484 1 d D U P . .
H80I H 0.473638 0.703854 0.668576 0.150 Uiso 0.3484 1 calc R U P . .
H80J H 0.473285 0.797978 0.650230 0.150 Uiso 0.3484 1 calc R U P . .
C804 C 0.4983(7) 0.745(4) 0.6617(11) 0.132(18) Uani 0.3484 1 d D U P . .
H80K H 0.501027 0.778700 0.682383 0.158 Uiso 0.3484 1 calc R U P . .
H80L H 0.503374 0.684599 0.665341 0.158 Uiso 0.3484 1 calc R U P . .
C803 C 0.5064(6) 0.793(3) 0.6352(14) 0.126(18) Uani 0.3484 1 d D U P . .
H80M H 0.519156 0.795182 0.641688 0.152 Uiso 0.3484 1 calc R U P . .
H80N H 0.501994 0.854981 0.632668 0.152 Uiso 0.3484 1 calc R U P . .
C802 C 0.5017(6) 0.743(4) 0.6026(12) 0.122(17) Uani 0.3484 1 d D U P . .
H80O H 0.506649 0.681898 0.604886 0.147 Uiso 0.3484 1 calc R U P . .
H80P H 0.506780 0.774441 0.585608 0.147 Uiso 0.3484 1 calc R U P . .
C801 C 0.4818(6) 0.737(3) 0.5923(11) 0.116(17) Uani 0.3484 1 d D U P . .
H80Q H 0.476939 0.798011 0.588726 0.139 Uiso 0.3484 1 calc R U P . .
H80R H 0.479027 0.703759 0.571583 0.139 Uiso 0.3484 1 calc R U P . .

loop_
_atom_site_aniso_label
_atom_site_aniso_U_11
_atom_site_aniso_U_22
_atom_site_aniso_U_33
_atom_site_aniso_U_23
_atom_site_aniso_U_13
_atom_site_aniso_U_12
I308 0.092(2) 0.0401(14) 0.080(2) -0.0104(10) 0.0118(12) -0.0046(12)
I312 0.110(3) 0.0303(15) 0.038(2) -0.0097(14) 0.014(2) 0.0019(15)
I315 0.137(4) 0.069(2) 0.098(3) 0.0508(18) 0.071(3) 0.046(3)
I316 0.162(4) 0.0307(15) 0.078(2) -0.0122(12) 0.0463(17) -0.0247(13)
I307 0.154(4) 0.0411(14) 0.076(2) 0.0062(11) 0.0359(15) -0.0005(14)
I309 0.273(11) 0.060(3) 0.039(3) -0.017(2) 0.037(3) -0.039(4)
I310 0.339(13) 0.045(4) 0.047(3) 0.016(2) 0.039(4) 0.027(4)
I314 0.116(3) 0.0234(9) 0.105(2) 0.0078(12) 0.0432(17) 0.0120(11)
I311 0.111(5) 0.084(3) 0.053(2) -0.021(2) 0.017(3) 0.009(3)
I313 0.112(2) 0.0364(12) 0.0626(13) 0.0243(10) -0.0063(14) -0.0042(11)
I306 0.138(3) 0.056(3) 0.101(4) 0.014(2) 0.034(2) 0.005(2)
I318 0.219(4) 0.0294(17) 0.047(2) -0.0009(13) 0.023(2) -0.0094(18)
I304 0.079(2) 0.0459(14) 0.098(3) -0.0099(14) 0.0106(17) -0.0028(12)
I303 0.138(4) 0.061(2) 0.087(3) 0.0176(14) 0.0445(18) 0.013(2)
I317 0.088(2) 0.139(5) 0.090(4) -0.038(3) 0.008(2) 0.034(3)
I305 0.086(3) 0.111(5) 0.077(3) 0.017(3) 0.0146(18) -0.025(2)
I301 0.135(3) 0.0827(18) 0.0671(17) -0.0252(13) 0.0272(15) -0.0265(17)
I302 0.175(4) 0.0522(15) 0.097(2) 0.0197(13) 0.056(2) 0.0232(18)
Zn38 0.141(3) 0.028(3) 0.0427(15) 0.0030(17) 0.0404(18) 0.017(2)
Zn39 0.110(5) 0.038(4) 0.046(5) 0.007(3) 0.009(4) 0.020(3)
Zn36 0.083(6) 0.033(4) 0.055(5) -0.007(3) 0.017(4) 0.008(3)
Zn35 0.102(8) 0.026(6) 0.083(9) 0.002(5) 0.021(6) -0.001(5)
Zn33 0.071(4) 0.065(6) 0.058(6) -0.009(4) 0.014(3) -0.014(3)
Zn34 0.104(2) 0.0375(12) 0.096(3) -0.0052(16) 0.014(2) -0.0021(13)
Zn37 0.093(4) 0.0206(19) 0.053(3) 0.014(2) 0.002(3) -0.0037(19)
Zn32 0.083(5) 0.038(3) 0.068(3) 0.003(2) 0.019(3) 0.002(3)
Zn31 0.128(5) 0.040(3) 0.048(2) 0.0022(18) 0.033(3) -0.002(3)
N332 0.100(13) 0.039(7) 0.045(8) 0.007(6) 0.016(8) 0.003(7)
N321 0.151(17) 0.032(7) 0.029(6) -0.007(5) 0.029(8) 0.000(8)
N315 0.171(18) 0.030(6) 0.018(6) -0.007(5) 0.040(8) -0.005(8)
N327 0.129(14) 0.025(6) 0.019(5) 0.002(4) 0.011(7) 0.008(7)
N328 0.118(14) 0.024(6) 0.033(6) 0.003(5) 0.012(7) 0.007(7)
N336 0.100(14) 0.040(8) 0.064(10) 0.002(7) 0.030(9) -0.004(8)
N326 0.124(14) 0.028(6) 0.025(6) 0.013(5) 0.026(7) -0.005(7)
N320 0.096(14) 0.040(8) 0.078(11) -0.010(7) 0.023(10) -0.003(8)
N302 0.110(13) 0.032(6) 0.035(7) -0.008(5) 0.007(7) 0.004(7)
N303 0.097(12) 0.037(7) 0.037(7) 0.001(5) 0.017(7) 0.006(7)
N319 0.097(14) 0.044(8) 0.067(10) 0.006(7) 0.021(10) -0.004(8)
C398 0.098(15) 0.023(7) 0.031(7) 0.011(5) 0.013(8) 0.003(7)
N331 0.133(17) 0.039(8) 0.040(8) 0.001(6) 0.017(9) 0.014(9)
N334 0.101(13) 0.043(7) 0.030(6) 0.003(5) 0.018(7) 0.003(7)
N329 0.160(18) 0.022(6) 0.042(8) 0.009(5) 0.031(9) 0.013(8)
N330 0.147(17) 0.030(7) 0.040(8) -0.002(6) 0.004(9) 0.011(8)
N325 0.136(17) 0.039(8) 0.053(9) -0.002(7) 0.007(9) 0.000(9)
N313 0.090(13) 0.054(9) 0.079(12) -0.008(8) 0.017(10) -0.002(8)
N309 0.136(18) 0.058(9) 0.050(9) -0.009(7) 0.030(10) -0.005(10)
N316 0.161(19) 0.040(7) 0.043(8) -0.018(6) 0.042(10) -0.027(9)
N305 0.077(12) 0.047(8) 0.088(12) -0.003(8) 0.014(9) 0.001(8)
C396 0.071(13) 0.045(9) 0.043(9) 0.005(7) 0.009(8) -0.009(8)
N333 0.108(15) 0.045(8) 0.052(9) 0.016(7) 0.013(9) -0.006(8)
N322 0.130(17) 0.045(8) 0.050(9) -0.010(7) 0.015(10) -0.012(9)
N304 0.093(13) 0.038(7) 0.072(10) -0.023(7) 0.018(9) -0.001(7)
N301 0.18(2) 0.030(7) 0.055(9) 0.006(6) 0.058(11) -0.002(9)
N314 0.139(18) 0.040(8) 0.063(10) -0.016(7) 0.021(10) -0.013(9)
N323 0.117(17) 0.045(9) 0.088(13) 0.016(8) 0.022(12) 0.003(10)
C363 0.101(17) 0.031(8) 0.054(10) -0.004(7) 0.011(10) -0.007(9)
N307 0.109(15) 0.055(9) 0.049(9) -0.005(7) 0.014(9) -0.013(9)
N312 0.141(19) 0.044(9) 0.086(13) -0.021(9) 0.013(12) -0.001(10)
C378 0.116(16) 0.035(8) 0.027(7) -0.007(6) 0.015(8) 0.005(8)
N308 0.121(17) 0.060(10) 0.054(9) -0.010(8) 0.031(10) -0.007(10)
C357 0.107(19) 0.038(9) 0.078(14) 0.005(9) 0.028(13) 0.001(10)
N318 0.18(2) 0.033(7) 0.048(9) -0.007(6) 0.046(11) -0.008(9)
N311 0.15(2) 0.064(11) 0.063(11) 0.000(9) 0.053(13) -0.007(12)
C406 0.102(16) 0.045(9) 0.024(7) 0.012(6) 0.014(8) 0.005(9)
C339 0.115(17) 0.025(7) 0.051(10) -0.001(7) 0.024(10) -0.003(8)
C405 0.081(15) 0.042(9) 0.074(12) 0.010(8) 0.009(11) 0.004(9)
C360 0.111(18) 0.042(9) 0.043(9) -0.003(7) 0.011(10) 0.020(10)
C344 0.103(16) 0.033(8) 0.061(11) -0.013(7) 0.026(10) -0.021(9)
N306 0.127(16) 0.046(8) 0.048(8) 0.000(7) 0.011(9) -0.013(9)
C306 0.105(15) 0.022(7) 0.051(9) 0.010(6) 0.020(9) -0.006(8)
C385 0.20(3) 0.049(10) 0.018(7) -0.016(7) 0.032(11) -0.011(12)
N317 0.137(17) 0.048(9) 0.053(9) -0.017(7) 0.021(10) -0.013(9)
C390 0.125(19) 0.046(9) 0.039(9) -0.002(7) 0.015(10) 0.006(10)
C361 0.110(18) 0.027(8) 0.056(10) -0.006(7) 0.015(10) -0.008(9)
N310 0.120(17) 0.036(7) 0.073(11) -0.009(7) 0.032(11) -0.001(8)
N335 0.105(11) 0.047(8) 0.103(12) 0.013(7) 0.012(9) -0.009(8)
C342 0.124(19) 0.035(8) 0.060(11) -0.005(8) 0.027(11) -0.002(9)
C375 0.105(15) 0.029(7) 0.036(8) 0.006(6) 0.004(8) 0.002(8)
C404 0.125(18) 0.034(8) 0.039(9) -0.011(7) 0.024(10) -0.007(9)
C303 0.116(17) 0.032(8) 0.036(8) -0.005(6) 0.014(9) -0.011(8)
C308 0.102(16) 0.047(9) 0.048(10) 0.001(7) 0.015(10) -0.009(9)
C324 0.110(18) 0.066(12) 0.034(9) -0.008(8) 0.025(10) 0.011(11)
C388 0.126(18) 0.022(7) 0.039(8) 0.000(6) 0.009(9) 0.003(8)
N324 0.105(15) 0.029(7) 0.088(12) -0.004(8) -0.003(10) 0.015(8)
C325 0.105(18) 0.045(9) 0.052(10) -0.011(8) 0.025(11) -0.010(10)
C395 0.119(19) 0.055(11) 0.053(11) 0.008(9) 0.024(11) 0.020(11)
C384 0.15(2) 0.042(9) 0.050(10) 0.000(8) 0.034(12) -0.009(11)
C307 0.129(19) 0.038(8) 0.036(8) 0.014(7) 0.017(10) -0.007(9)
C347 0.19(3) 0.045(10) 0.030(8) -0.014(7) 0.043(12) -0.022(12)
C394 0.13(2) 0.038(9) 0.032(8) 0.010(7) 0.016(10) 0.006(10)
C381 0.104(15) 0.022(7) 0.055(10) 0.013(7) 0.022(10) 0.003(8)
C373 0.14(2) 0.032(8) 0.039(9) -0.018(7) 0.020(10) -0.014(10)
C316 0.113(18) 0.034(8) 0.058(11) -0.010(7) 0.010(10) -0.010(9)
C349 0.13(2) 0.033(8) 0.062(12) -0.001(8) 0.032(12) 0.000(10)
C304 0.13(2) 0.042(10) 0.084(15) 0.011(10) 0.035(14) 0.011(11)
C340 0.14(2) 0.029(8) 0.084(15) -0.003(9) 0.026(14) -0.004(10)
C348 0.12(2) 0.048(10) 0.062(12) 0.004(9) 0.027(12) -0.002(11)
C352 0.16(2) 0.036(8) 0.032(8) -0.023(7) 0.017(10) -0.014(10)
C355 0.125(19) 0.040(9) 0.060(11) 0.020(8) 0.022(11) -0.002(10)
C393 0.104(17) 0.029(8) 0.049(10) 0.007(7) 0.010(10) -0.007(9)
C365 0.18(3) 0.049(10) 0.029(8) 0.020(7) 0.009(11) -0.002(12)
C380 0.118(17) 0.021(7) 0.042(9) -0.001(6) 0.012(9) 0.002(8)
C309 0.113(17) 0.039(9) 0.050(10) -0.014(7) 0.005(10) 0.004(9)
C317 0.14(2) 0.041(9) 0.047(10) -0.002(8) 0.023(11) 0.014(11)
O3A 0.094(15) 0.056(10) 0.089(13) -0.013(9) 0.018(11) 0.005(10)
C345 0.17(2) 0.039(9) 0.029(8) -0.013(7) 0.042(11) -0.024(10)
C321 0.100(17) 0.048(10) 0.056(11) -0.004(8) 0.025(11) 0.006(10)
C356 0.13(2) 0.058(11) 0.029(8) 0.011(7) 0.014(10) 0.001(12)
C379 0.116(17) 0.031(8) 0.046(9) 0.006(7) 0.025(10) 0.014(9)
C327 0.15(3) 0.057(12) 0.070(14) -0.014(10) 0.044(15) 0.005(14)
C305 0.12(2) 0.047(10) 0.060(11) 0.008(8) 0.031(12) 0.008(11)
C354 0.14(2) 0.049(10) 0.031(8) -0.002(7) 0.026(10) 0.000(11)
C376 0.138(19) 0.031(8) 0.032(8) -0.004(6) 0.004(9) -0.009(9)
C328 0.15(3) 0.056(11) 0.036(9) -0.005(8) 0.021(12) 0.013(13)
O1A 0.092(15) 0.061(11) 0.081(13) 0.035(9) 0.029(11) 0.019(10)
C302 0.22(3) 0.032(8) 0.028(8) 0.004(6) 0.043(12) 0.006(12)
C341 0.19(3) 0.028(8) 0.055(11) 0.004(8) 0.012(14) -0.010(12)
O2A 0.126(18) 0.048(10) 0.086(13) 0.018(9) 0.007(12) -0.011(10)
C366 0.15(3) 0.037(10) 0.076(14) 0.018(9) 0.037(15) 0.002(12)
C370 0.085(16) 0.051(10) 0.083(14) -0.003(10) 0.023(12) -0.001(10)
C362 0.13(2) 0.052(11) 0.055(11) 0.007(9) 0.028(12) 0.004(12)
C314 0.16(2) 0.057(11) 0.044(10) -0.009(9) 0.029(12) -0.007(13)
C326 0.099(18) 0.075(13) 0.051(10) -0.016(10) 0.019(11) -0.005(12)
C320 0.098(18) 0.071(13) 0.062(12) -0.028(10) 0.009(11) 0.009(12)
C319 0.091(17) 0.065(12) 0.104(17) -0.047(12) 0.017(13) -0.009(11)
C334 0.11(2) 0.061(12) 0.076(14) -0.020(10) 0.015(13) 0.000(12)
C399 0.099(12) 0.051(9) 0.066(10) 0.012(7) 0.009(9) -0.005(9)
C346 0.17(3) 0.044(10) 0.058(12) -0.014(8) 0.050(14) -0.030(12)
C374 0.13(2) 0.034(8) 0.049(10) -0.001(7) 0.019(11) 0.003(10)
C367 0.090(16) 0.048(10) 0.099(16) 0.017(10) 0.038(13) -0.001(10)
C377 0.14(2) 0.032(9) 0.071(13) 0.002(8) -0.010(13) -0.004(10)
C337 0.110(19) 0.042(10) 0.087(15) -0.021(10) 0.023(13) -0.012(10)
C397 0.114(17) 0.053(10) 0.025(7) 0.000(7) 0.010(8) -0.008(10)
C389 0.15(2) 0.049(10) 0.029(8) 0.003(7) 0.012(10) 0.014(11)
C343 0.14(2) 0.036(9) 0.049(10) -0.021(7) 0.036(11) -0.024(10)
C312 0.111(19) 0.043(10) 0.090(16) -0.005(10) 0.017(13) 0.002(10)
C351 0.28(4) 0.013(7) 0.051(11) -0.001(7) 0.054(16) -0.006(12)
C383 0.17(3) 0.044(10) 0.057(12) 0.004(9) 0.033(14) 0.004(12)
C353 0.18(3) 0.033(9) 0.063(12) -0.004(8) 0.038(14) -0.016(12)
C364 0.13(2) 0.055(11) 0.033(9) 0.008(8) -0.001(10) -0.006(12)
C315 0.14(2) 0.047(10) 0.062(12) -0.010(9) 0.015(13) 0.009(11)
C311 0.20(3) 0.038(10) 0.069(14) 0.009(9) 0.022(16) 0.007(13)
C318 0.17(3) 0.042(10) 0.069(13) -0.014(9) 0.046(15) -0.014(12)
C3A 0.094(17) 0.035(10) 0.054(12) -0.006(9) 0.025(12) -0.001(11)
C301 0.28(4) 0.035(10) 0.047(11) 0.010(8) 0.046(17) 0.009(15)
C338 0.20(3) 0.034(9) 0.053(11) -0.011(8) 0.047(15) -0.006(12)
C382 0.15(2) 0.028(8) 0.073(13) 0.005(8) 0.037(14) 0.009(10)
C310 0.17(3) 0.035(9) 0.070(13) -0.002(9) 0.036(15) 0.016(12)
C408 0.14(2) 0.052(11) 0.065(13) 0.036(10) 0.025(14) 0.010(13)
C350 0.29(4) 0.046(11) 0.029(9) -0.012(8) 0.041(15) -0.013(16)
C407 0.106(18) 0.076(13) 0.051(11) 0.021(10) 0.012(11) 0.004(12)
C387 0.18(3) 0.032(8) 0.040(9) 0.003(7) 0.037(12) -0.002(11)
C329 0.18(3) 0.050(11) 0.055(12) 0.007(9) 0.037(15) 0.016(14)
C386 0.20(3) 0.040(9) 0.043(10) 0.005(8) 0.055(14) 0.005(12)
C372 0.16(3) 0.053(13) 0.11(2) 0.012(13) 0.03(2) -0.004(15)
C2A 0.11(2) 0.046(12) 0.068(15) -0.004(11) 0.034(14) -0.014(13)
C369 0.11(2) 0.066(14) 0.13(2) 0.043(15) 0.013(18) 0.008(14)
C4A 0.101(16) 0.034(10) 0.043(11) 0.005(8) 0.025(11) 0.004(10)
C313 0.11(2) 0.054(11) 0.076(14) 0.001(10) 0.002(13) 0.002(11)
C403 0.097(11) 0.080(13) 0.115(15) 0.050(11) -0.007(11) -0.016(11)
C391 0.15(3) 0.11(2) 0.11(2) 0.070(18) 0.02(2) 0.01(2)
C359 0.17(3) 0.053(12) 0.088(17) 0.029(11) 0.035(19) 0.004(15)
C392 0.17(3) 0.076(15) 0.082(16) 0.050(13) 0.036(17) 0.013(16)
C358 0.11(2) 0.057(12) 0.12(2) 0.026(13) 0.018(16) -0.001(12)
C335 0.13(3) 0.12(2) 0.12(2) -0.090(19) -0.01(2) -0.004(19)
C6A 0.14(2) 0.052(13) 0.064(15) -0.004(12) 0.050(15) 0.012(14)
C1A 0.13(2) 0.050(13) 0.062(14) -0.017(11) 0.049(15) -0.016(14)
C330 0.14(3) 0.084(19) 0.17(3) -0.07(2) 0.06(3) -0.019(19)
C402 0.094(11) 0.103(15) 0.144(18) 0.063(13) -0.005(12) -0.018(12)
C401 0.107(12) 0.111(16) 0.141(18) 0.062(13) 0.001(13) -0.023(13)
C371 0.13(3) 0.100(19) 0.071(15) 0.025(13) 0.023(16) -0.012(17)
C368 0.13(3) 0.064(14) 0.11(2) 0.011(13) 0.018(17) -0.003(14)
C12A 0.084(16) 0.048(12) 0.077(15) -0.015(11) 0.004(13) 0.012(11)
C333 0.13(3) 0.10(2) 0.16(3) -0.10(2) 0.01(2) -0.005(19)
C336 0.10(2) 0.14(3) 0.12(2) -0.07(2) -0.016(18) 0.027(19)
C400 0.110(12) 0.115(16) 0.112(16) 0.060(13) -0.002(12) -0.028(13)
C331 0.15(3) 0.100(19) 0.16(3) -0.09(2) 0.08(2) -0.026(18)
C11A 0.11(2) 0.038(12) 0.088(17) -0.028(12) -0.010(15) 0.022(13)
C5A 0.099(17) 0.038(11) 0.076(14) 0.005(10) 0.033(13) 0.010(11)
C332 0.10(2) 0.10(2) 0.19(3) -0.08(2) 0.01(2) 0.027(17)
C323 0.12(3) 0.18(3) 0.14(3) -0.12(3) 0.04(2) -0.04(2)
C14A 0.08(2) 0.068(18) 0.14(3) 0.057(19) 0.02(2) -0.009(15)
C7A 0.104(17) 0.031(10) 0.056(12) 0.007(9) 0.014(12) -0.004(10)
C9A 0.11(2) 0.052(14) 0.101(19) 0.042(14) -0.015(17) -0.015(14)
C8A 0.124(19) 0.028(10) 0.071(14) 0.013(10) 0.009(14) -0.012(11)
C322 0.13(2) 0.14(2) 0.11(2) -0.11(2) 0.044(18) -0.046(19)
C13A 0.10(2) 0.048(13) 0.095(19) -0.002(13) -0.001(17) 0.021(14)
I416 0.51(4) 0.030(4) 0.030(4) -0.011(3) 0.055(6) -0.011(6)
Zn48 0.141(3) 0.028(3) 0.0427(15) 0.0030(17) 0.0404(18) 0.017(2)
I415 0.121(8) 0.088(7) 0.124(11) 0.047(7) 0.018(8) -0.015(7)
I412 0.231(9) 0.037(2) 0.046(4) -0.009(2) 0.010(4) -0.009(3)
Zn46 0.197(15) 0.034(5) 0.047(7) 0.017(5) 0.027(8) 0.015(6)
I411 0.109(7) 0.119(7) 0.131(7) 0.020(4) 0.031(5) 0.047(5)
I418 0.65(2) 0.034(3) 0.063(5) -0.004(3) -0.020(7) -0.038(6)
Zn49 0.310(15) 0.055(8) 0.022(6) -0.028(5) -0.013(8) 0.053(8)
I417 0.337(12) 0.245(13) 0.039(4) -0.058(5) -0.024(5) 0.164(9)
I406 0.320(19) 0.043(3) 0.049(3) 0.007(2) 0.054(7) -0.010(7)
Zn43 0.26(2) 0.042(7) 0.024(6) 0.007(5) 0.026(8) -0.029(8)
I405 0.166(10) 0.121(10) 0.096(5) 0.011(6) 0.029(6) -0.052(7)
I410 0.111(3) 0.037(3) 0.135(6) 0.008(3) 0.042(3) 0.005(2)
Zn45 0.228(19) 0.038(7) 0.017(4) -0.012(4) 0.047(6) -0.020(7)
I409 0.091(3) 0.067(3) 0.091(4) -0.035(2) 0.032(3) -0.022(2)
I404 0.158(9) 0.073(5) 0.33(2) -0.103(9) -0.096(10) 0.039(5)
Zn42 0.083(9) 0.040(6) 0.30(3) -0.031(10) 0.008(15) 0.012(5)
I403 0.113(6) 0.069(5) 0.359(19) 0.069(9) 0.058(11) -0.006(4)
I401 0.56(4) 0.167(16) 0.067(8) -0.066(9) 0.118(16) -0.24(2)
Zn41 0.26(4) 0.033(8) 0.15(3) -0.003(16) 0.15(3) -0.03(2)
I402 0.40(4) 0.079(10) 0.36(3) 0.129(14) 0.30(3) 0.107(15)
I407 0.076(7) 0.090(8) 0.43(3) 0.086(11) 0.048(10) 0.003(5)
I408 0.147(12) 0.046(5) 0.37(2) -0.071(10) -0.046(14) 0.016(6)
Zn44 0.104(2) 0.0375(12) 0.096(3) -0.0052(16) 0.014(2) -0.0021(13)
C10A 0.11(2) 0.037(12) 0.11(2) 0.004(14) -0.018(18) 0.006(13)
I413 0.251(17) 0.081(7) 0.48(3) 0.110(14) -0.19(2) -0.048(8)
Zn47 0.22(2) 0.045(8) 0.23(2) -0.057(12) -0.106(18) 0.044(9)
I414 0.183(13) 0.224(16) 0.70(4) -0.34(2) 0.01(2) 0.021(12)
C15A 0.09(3) 0.10(3) 0.14(3) -0.05(2) 0.05(2) -0.02(2)
C808 0.08(3) 0.11(3) 0.06(2) -0.03(2) 0.04(2) -0.02(3)
C807 0.08(3) 0.12(3) 0.06(3) -0.01(2) 0.05(2) -0.01(3)
C812 0.10(3) 0.14(4) 0.06(3) 0.00(2) 0.04(2) -0.03(3)
C811 0.09(3) 0.15(4) 0.07(3) -0.01(2) 0.02(2) -0.03(3)
C810 0.09(3) 0.13(3) 0.06(3) -0.02(2) 0.02(2) -0.04(3)
C809 0.08(3) 0.11(3) 0.04(2) -0.03(2) 0.03(2) -0.02(2)
C806 0.11(3) 0.07(3) 0.16(4) -0.06(2) -0.04(3) 0.03(2)
C805 0.12(3) 0.08(3) 0.16(4) -0.06(3) -0.04(3) 0.04(3)
C804 0.12(3) 0.10(3) 0.16(4) -0.06(3) -0.05(3) 0.04(3)
C803 0.12(3) 0.08(3) 0.16(4) -0.06(3) -0.04(3) 0.04(2)
C802 0.11(3) 0.08(3) 0.16(4) -0.06(3) -0.04(3) 0.03(2)
C801 0.10(3) 0.06(3) 0.16(4) -0.06(3) -0.03(3) 0.04(2)

loop_
_atom_type_symbol
_atom_type_description
_atom_type_scat_dispersion_real
_atom_type_scat_dispersion_imag
_atom_type_scat_source
C C 0.0181 0.0091 'International Tables Vol C Tables 4.2.6.8 and 6.1.1.4'
H H 0.0000 0.0000 'International Tables Vol C Tables 4.2.6.8 and 6.1.1.4'
I I -0.3257 6.8362 'International Tables Vol C Tables 4.2.6.8 and 6.1.1.4'
N N 0.0311 0.0180 'International Tables Vol C Tables 4.2.6.8 and 6.1.1.4'
O O 0.0492 0.0322 'International Tables Vol C Tables 4.2.6.8 and 6.1.1.4'
Zn Zn -1.5491 0.6778 'International Tables Vol C Tables 4.2.6.8 and 6.1.1.4'

loop_
_exptl_crystal_face_index_h
_exptl_crystal_face_index_k
_exptl_crystal_face_index_l
_exptl_crystal_face_perp_dist
1 0 1 0.0726
-1 0 -1 0.0783
0 1 0 0.1337
0 -1 0 0.1586
-1 1 -1 0.1369
1 1 1 0.1298
2 -1 2 0.1479
-2 -1 -2 0.1509
-2 0 1 0.0210
2 0 -1 0.0380
0 0 1 0.0554
0 0 -1 0.0726
1 0 0 0.0627
-1 0 0 0.0627
2 1 1 0.1258

loop_
_geom_angle_atom_site_label_1
_geom_angle_atom_site_label_2
_geom_angle_atom_site_label_3
_geom_angle
_geom_angle_site_symmetry_1
_geom_angle_site_symmetry_3
_geom_angle_publ_flag
I315 Zn38 I316 124.5(3) . . ?
N336 Zn38 I315 108.9(7) 6_575 . ?
N336 Zn38 I316 108.7(7) 6_575 . ?
N336 Zn38 N329 102.6(7) 6_575 . ?
N329 Zn38 I315 103.9(6) . . ?
N329 Zn38 I316 106.0(6) . . ?
I318 Zn39 I317 124.8(3) . . ?
N331 Zn39 I318 107.7(6) . . ?
N331 Zn39 I317 107.1(6) . . ?
N330 Zn39 I318 108.1(6) . . ?
N330 Zn39 I317 105.4(7) . . ?
N330 Zn39 N331 101.2(6) . . ?
I311 Zn36 I312 126.2(5) . . ?
N323 Zn36 I312 107.4(8) . . ?
N323 Zn36 I311 106.7(8) . . ?
N323 Zn36 N317 99.2(8) . 6_565 ?
N317 Zn36 I312 109.3(7) 6_565 . ?
N317 Zn36 I311 104.6(8) 6_565 . ?
I309 Zn35 I310 126.8(5) . . ?
N319 Zn35 I309 108.4(7) . . ?
N319 Zn35 I310 104.1(7) . . ?
N319 Zn35 N318 97.7(7) . . ?
N318 Zn35 I309 105.8(8) . . ?
N318 Zn35 I310 110.2(7) . . ?
I305 Zn33 I306 124.8(4) . . ?
N307 Zn33 I306 105.4(7) . . ?
N307 Zn33 I305 107.5(7) . . ?
N306 Zn33 I306 107.1(6) . . ?
N306 Zn33 I305 107.9(7) . . ?
N306 Zn33 N307 101.8(7) . . ?
I307 Zn34 I308 121.5(3) . . ?
N313 Zn34 I308 110.2(6) . . ?
N313 Zn34 I307 106.8(6) . . ?
N312 Zn34 I308 104.9(6) . . ?
N312 Zn34 I307 109.4(7) . . ?
N312 Zn34 N313 102.4(8) . . ?
I313 Zn37 I314 120.6(3) . . ?
N325 Zn37 I314 106.7(5) . . ?
N325 Zn37 I313 110.9(5) . . ?
N324 Zn37 I314 106.2(6) . . ?
N324 Zn37 I313 108.3(6) . . ?
N324 Zn37 N325 102.6(8) . . ?
I303 Zn32 I304 121.8(4) . . ?
N305 Zn32 I304 110.4(6) . . ?
N305 Zn32 I303 108.9(6) . . ?
N335 Zn32 I304 101.7(6) 8_475 . ?
N335 Zn32 I303 111.8(7) 8_475 . ?
N335 Zn32 N305 100.0(8) 8_475 . ?
I301 Zn31 I302 128.0(4) . . ?
N301 Zn31 I301 105.8(8) . . ?
N301 Zn31 I302 107.7(6) . . ?
N301 Zn31 N311 95.9(7) . 6_575 ?
N311 Zn31 I301 112.2(8) 6_575 . ?
N311 Zn31 I302 102.6(8) 6_575 . ?
C396 N332 C398 112.1(17) . . ?
C360 N321 C361 113(2) . . ?
C343 N315 C342 115.0(13) . . ?
C378 N327 C379 113.5(12) . . ?
C380 N328 C379 117.4(13) . . ?
Zn38 N336 Zn48 1.5(6) 6_576 6_576 ?
C404 N336 Zn38 123.9(17) . 6_576 ?
C404 N336 C408 118.9(17) . . ?
C404 N336 Zn48 122.7(17) . 6_576 ?
C408 N336 Zn38 117.1(13) . 6_576 ?
C408 N336 Zn48 118.3(13) . 6_576 ?
C378 N326 C380 113.9(13) . . ?
C360 N320 C362 115(2) . . ?
C306 N302 C308 115.9(14) . . ?
C307 N303 C306 112.0(13) . . ?
C355 N319 Zn35 124.8(17) . . ?
C355 N319 Zn45 122.7(17) . . ?
C355 N319 Zn55 148(4) . . ?
C359 N319 Zn35 120.4(15) . . ?
C359 N319 C355 114.5(19) . . ?
C359 N319 Zn45 122.5(16) . . ?
C359 N319 Zn55 97(3) . . ?
N332 C398 C406 114.6(18) . . ?
N334 C398 N332 126.2(14) . . ?
N334 C398 C406 119.2(15) . . ?
C395 N331 Zn39 121.5(17) . . ?
C395 N331 C391 120.6(19) . . ?
C395 N331 Zn49 119.6(18) . . ?
C391 N331 Zn39 117.6(14) . . ?
C391 N331 Zn49 119.4(15) . . ?
C398 N334 C397 115.0(15) . . ?
C384 N329 Zn38 122.7(12) . . ?
C384 N329 C383 116.0(15) . . ?
C384 N329 Zn48 117.2(13) . . ?
C383 N329 Zn38 121.3(12) . . ?
C383 N329 Zn48 126.6(14) . . ?
C390 N330 Zn39 123.9(12) . . ?
C390 N330 C386 116.6(15) . . ?
C390 N330 Zn49 126.2(12) . . ?
C386 N330 Zn39 118.9(13) . . ?
C386 N330 Zn49 116.6(13) . . ?
C373 N325 Zn37 124.1(12) . . ?
C373 N325 C377 115.5(15) . . ?
C373 N325 Zn47 109.3(12) . . ?
C373 N325 Zn57 133.0(18) . . ?
C377 N325 Zn37 120.4(13) . . ?
C377 N325 Zn47 135.3(14) . . ?
C377 N325 Zn57 111.4(17) . . ?
C341 N313 Zn34 114.2(14) . . ?
C341 N313 Zn44 120.3(16) . . ?
C337 N313 Zn34 124.1(13) . . ?
C337 N313 C341 121.7(17) . . ?
C337 N313 Zn44 118.0(14) . . ?
C325 N309 C324 114(2) . . ?
C344 N316 C343 113.4(16) . . ?
C312 N305 Zn32 127.1(14) . . ?
C312 N305 Zn42 115.1(15) . . ?
C311 N305 Zn32 116.4(15) . . ?
C311 N305 C312 116.5(17) . . ?
C311 N305 Zn42 128.4(17) . . ?
N332 C396 C393 115.7(17) . . ?
N333 C396 N332 126.5(16) . . ?
N333 C396 C393 117.8(15) . . ?
C396 N333 C397 115.6(16) . . ?
C362 N322 C361 114.7(19) . . ?
C308 N304 C307 112.7(15) . . ?
C305 N301 Zn31 122.9(12) . . ?
C305 N301 Zn41 117.2(15) . . ?
C305 N301 Zn51 105(3) . . ?
C305 N301 Zn61 118(3) . . ?
C301 N301 Zn31 117.4(13) . . ?
C301 N301 C305 119.1(16) . . ?
C301 N301 Zn41 122.9(15) . . ?
C301 N301 Zn51 127(3) . . ?
C301 N301 Zn61 112(3) . . ?
C342 N314 C344 112.2(17) . . ?
C365 N323 Zn36 126(2) . . ?
C365 N323 C366 117(2) . . ?
C365 N323 Zn46 120.6(19) . . ?
C366 N323 Zn36 117.7(14) . . ?
C366 N323 Zn46 122.9(14) . . ?
C367 C363 C361 119(2) . . ?
C364 C363 C361 122.8(17) . . ?
C364 C363 C367 118(2) . . ?
C319 N307 Zn33 126.6(17) . . ?
C319 N307 C323 118.5(19) . . ?
C319 N307 Zn43 121.4(17) . . ?
C319 N307 Zn26 105(3) . . ?
C323 N307 Zn33 114.9(14) . . ?
C323 N307 Zn43 120.1(14) . . ?
C323 N307 Zn26 136(3) . . ?
C336 N312 Zn34 125.5(19) . . ?
C336 N312 Zn44 120.4(19) . . ?
C332 N312 Zn34 117.7(18) . . ?
C332 N312 C336 116(3) . . ?
C332 N312 Zn44 123.2(19) . . ?
N327 C378 C375 115.1(12) . . ?
N326 C378 N327 127.4(14) . . ?
N326 C378 C375 117.3(13) . . ?
C326 N308 C324 113.1(18) . . ?
C356 C357 C360 123(2) . . ?
C356 C357 C358 115(2) . . ?
C358 C357 C360 121(2) . . ?
C354 N318 Zn35 120.9(12) . . ?
C354 N318 C350 118.2(16) . . ?
C354 N318 Zn45 122.1(12) . . ?
C350 N318 Zn35 120.2(12) . . ?
C350 N318 Zn45 118.7(12) . . ?
Zn31 N311 Zn51 39(2) 6_576 6_576 ?
C329 N311 Zn31 116(2) . 6_576 ?
C329 N311 C330 121(2) . . ?
C329 N311 Zn41 133(2) . 6_576 ?
C329 N311 Zn51 155(3) . 6_576 ?
C330 N311 Zn31 122.1(19) . 6_576 ?
C330 N311 Zn41 105.0(19) . 6_576 ?
C330 N311 Zn51 83(3) . 6_576 ?
Zn41 N311 Zn51 22(2) 6_576 6_576 ?
C405 C406 C398 124.4(16) . . ?
C405 C406 C407 115.7(18) . . ?
C407 C406 C398 120(2) . . ?
C340 C339 C342 120.1(15) . . ?
C340 C339 C338 116.6(16) . . ?
C338 C339 C342 123.3(17) . . ?
C406 C405 H405 118.1 . . ?
C406 C405 C404 123.8(19) . . ?
C404 C405 H405 118.1 . . ?
N321 C360 C357 116(2) . . ?
N320 C360 N321 126.4(19) . . ?
N320 C360 C357 117.5(18) . . ?
N316 C344 N314 127.3(16) . . ?
N316 C344 C352 119.8(16) . . ?
N314 C344 C352 112.8(16) . . ?
C314 N306 Zn33 122.1(14) . . ?
C314 N306 C318 116.4(17) . . ?
C314 N306 Zn43 126.0(14) . . ?
C314 N306 Zn26 124(3) . . ?
C318 N306 Zn33 121.1(14) . . ?
C318 N306 Zn43 116.7(14) . . ?
C318 N306 Zn26 111(3) . . ?
N302 C306 N303 127.5(16) . . ?
N302 C306 C303 118.1(14) . . ?
N303 C306 C303 114.4(13) . . ?
C384 C385 H385 119.2 . . ?
C381 C385 H385 119.2 . . ?
C381 C385 C384 121.7(15) . . ?
C347 N317 Zn36 123.7(12) . 6_566 ?
C347 N317 C348 114.9(16) . . ?
C347 N317 Zn46 119.4(13) . 6_566 ?
C347 N317 Zn56 108(2) . . ?
C348 N317 Zn36 121.3(13) . 6_566 ?
C348 N317 Zn46 125.4(13) . 6_566 ?
C348 N317 Zn56 126(2) . . ?
N330 C390 H390 117.3 . . ?
N330 C390 C389 125.4(18) . . ?
C389 C390 H390 117.3 . . ?
N321 C361 N322 123.3(18) . . ?
N321 C361 C363 117(2) . . ?
N322 C361 C363 120.0(17) . . ?
C325 N310 C326 115.2(19) . . ?
C402 N335 Zn32 127.8(18) . 8_576 ?
C402 N335 Zn42 117.8(19) . 8_576 ?
C401 N335 Zn32 115.6(18) . 8_576 ?
C401 N335 C402 116(2) . . ?
C401 N335 Zn42 125.8(19) . 8_576 ?
N315 C342 N314 126.4(16) . . ?
N315 C342 C339 119.7(15) . . ?
N314 C342 C339 113.8(16) . . ?
C376 C375 C378 120.0(14) . . ?
C376 C375 C374 117.7(14) . . ?
C374 C375 C378 122.3(14) . . ?
N336 C404 C405 120(2) . . ?
N336 C404 H404 120.0 . . ?
C405 C404 H404 120.0 . . ?
C304 C303 C306 121.8(16) . . ?
C302 C303 C306 120.3(15) . . ?
C302 C303 C304 117.9(17) . . ?
N302 C308 C316 117.8(15) . . ?
N304 C308 N302 124.9(16) . . ?
N304 C308 C316 117.3(16) . . ?
N309 C324 N308 125(2) . . ?
N309 C324 C321 119(2) . . ?
N308 C324 C321 116.6(17) . . ?
C389 C388 C380 118.4(15) . . ?
C387 C388 C380 122.0(15) . . ?
C387 C388 C389 119.3(16) . . ?
C372 N324 Zn37 120(2) . . ?
C372 N324 C368 119(3) . . ?
C372 N324 Zn47 107(2) . . ?
C372 N324 Zn57 129(3) . . ?
C368 N324 Zn37 120.5(18) . . ?
C368 N324 Zn47 133.6(18) . . ?
C368 N324 Zn57 112(3) . . ?
N309 C325 C327 117(2) . . ?
N310 C325 N309 125.6(18) . . ?
N310 C325 C327 117(2) . . ?
N331 C395 H395 119.4 . . ?
N331 C395 C394 121(2) . . ?
C394 C395 H395 119.4 . . ?
N329 C384 C385 121.6(17) . . ?
N329 C384 H384 119.2 . . ?
C385 C384 H384 119.2 . . ?
N303 C307 N304 126.9(15) . . ?
N303 C307 C309 114.5(14) . . ?
N304 C307 C309 118.2(15) . . ?
N317 C347 H347 117.7 . . ?
N317 C347 C346 124.6(16) . . ?
C346 C347 H347 117.7 . . ?
C395 C394 H394 120.3 . . ?
C393 C394 C395 119.4(18) . . ?
C393 C394 H394 120.3 . . ?
C385 C381 C379 121.5(16) . . ?
C382 C381 C385 117.2(15) . . ?
C382 C381 C379 121.3(15) . . ?
N325 C373 H373 117.0 . . ?
N325 C373 C374 126.0(16) . . ?
C374 C373 H373 117.0 . . ?
C317 C316 C308 122.4(16) . . ?
C317 C316 C315 117.3(18) . . ?
C315 C316 C308 120.3(17) . . ?
C348 C349 H349 119.7 . . ?
C348 C349 C345 120.7(17) . . ?
C345 C349 H349 119.7 . . ?
C303 C304 H304 120.6 . . ?
C303 C304 C305 118.8(18) . . ?
C305 C304 H304 120.6 . . ?
C339 C340 H340 118.8 . . ?
C339 C340 C341 122.4(19) . . ?
C341 C340 H340 118.8 . . ?
N317 C348 H348 117.7 . . ?
C349 C348 N317 124.6(19) . . ?
C349 C348 H348 117.7 . . ?
C351 C352 C344 120.6(15) . . ?
C351 C352 C353 120.9(16) . . ?
C353 C352 C344 118.6(16) . . ?
N319 C355 H355 118.1 . . ?
N319 C355 C356 124(2) . . ?
C356 C355 H355 118.1 . . ?
C394 C393 C396 121.9(16) . . ?
C394 C393 C392 119(2) . . ?
C392 C393 C396 119(2) . . ?
N323 C365 H365 118.9 . . ?
N323 C365 C364 122(3) . . ?
C364 C365 H365 118.9 . . ?
N328 C380 N326 124.8(14) . . ?
N328 C380 C388 118.7(13) . . ?
N326 C380 C388 116.4(14) . . ?
C310 C309 C307 119.8(15) . . ?
C310 C309 C313 118.0(17) . . ?
C313 C309 C307 122.2(17) . . ?
C316 C317 H317 120.5 . . ?
C318 C317 C316 119.0(18) . . ?
C318 C317 H317 120.5 . . ?
C12A O3A C15A 117(2) . . ?
C349 C345 C343 123.0(15) . . ?
C346 C345 C349 113.8(16) . . ?
C346 C345 C343 123.2(17) . . ?
C320 C321 C324 122.4(18) . . ?
C320 C321 C322 116(2) . . ?
C322 C321 C324 121(2) . . ?
C357 C356 C355 121(2) . . ?
C357 C356 H356 119.7 . . ?
C355 C356 H356 119.7 . . ?
N327 C379 C381 117.9(14) . . ?
N328 C379 N327 122.8(14) . . ?
N328 C379 C381 119.0(15) . . ?
C328 C327 C325 124(2) . . ?
C328 C327 C331 115(2) . . ?
C331 C327 C325 121(3) . . ?
N301 C305 C304 122.4(18) . . ?
N301 C305 H305 118.8 . . ?
C304 C305 H305 118.8 . . ?
N318 C354 H354 118.8 . . ?
N318 C354 C353 122.4(17) . . ?
C353 C354 H354 118.8 . . ?
C375 C376 H376 120.3 . . ?
C377 C376 C375 119.4(16) . . ?
C377 C376 H376 120.3 . . ?
C327 C328 H328 117.1 . . ?
C327 C328 C329 126(2) . . ?
C329 C328 H328 117.1 . . ?
C13A O1A H1A 109.5 . . ?
C303 C302 H302 120.0 . . ?
C303 C302 C301 120.0(16) . . ?
C301 C302 H302 120.0 . . ?
N313 C341 C340 117.8(19) . . ?
N313 C341 H341 121.1 . . ?
C340 C341 H341 121.1 . . ?
C8A O2A C14A 116(2) . . ?
N323 C366 H366 117.4 . . ?
N323 C366 C367 125.1(19) . . ?
C367 C366 H366 117.4 . . ?
C369 C370 C362 122(2) . . ?
C369 C370 C371 119(3) . . ?
C371 C370 C362 120(2) . . ?
N320 C362 C370 118(2) . . ?
N322 C362 N320 128(3) . . ?
N322 C362 C370 115(2) . . ?
N306 C314 H314 117.7 . . ?
N306 C314 C315 125(2) . . ?
C315 C314 H314 117.7 . . ?
N308 C326 N310 127(2) . . ?
N308 C326 C334 117(2) . . ?
N310 C326 C334 116.3(19) . . ?
C321 C320 H320 118.2 . . ?
C321 C320 C319 124(2) . . ?
C319 C320 H320 118.2 . . ?
N307 C319 C320 120(2) . . ?
N307 C319 H319 119.9 . . ?
C320 C319 H319 119.9 . . ?
C335 C334 C326 126(2) . . ?
C335 C334 C333 111(3) . . ?
C333 C334 C326 123(2) . . ?
C403 C399 C397 122.9(19) . . ?
C403 C399 C400 116(2) . . ?
C400 C399 C397 121(2) . . ?
C347 C346 C345 121.1(19) . . ?
C347 C346 H346 119.4 . . ?
C345 C346 H346 119.4 . . ?
C375 C374 C373 116.4(16) . . ?
C375 C374 H374 121.8 . . ?
C373 C374 H374 121.8 . . ?
C363 C367 H367 122.0 . . ?
C366 C367 C363 116(2) . . ?
C366 C367 H367 122.0 . . ?
N325 C377 C376 124.9(19) . . ?
N325 C377 H377 117.6 . . ?
C376 C377 H377 117.6 . . ?
N313 C337 H337 119.1 . . ?
N313 C337 C338 121.8(18) . . ?
C338 C337 H337 119.1 . . ?
N334 C397 C399 117.1(17) . . ?
N333 C397 N334 124(2) . . ?
N333 C397 C399 118.5(17) . . ?
C390 C389 C388 117.3(18) . . ?
C390 C389 H389 121.3 . . ?
C388 C389 H389 121.3 . . ?
N315 C343 N316 125.5(16) . . ?
N315 C343 C345 118.8(14) . . ?
N316 C343 C345 115.7(16) . . ?
N305 C312 H312 118.0 . . ?
N305 C312 C313 124(2) . . ?
C313 C312 H312 118.0 . . ?
C352 C351 H351 121.2 . . ?
C350 C351 C352 117.6(16) . . ?
C350 C351 H351 121.2 . . ?
N329 C383 H383 118.5 . . ?
N329 C383 C382 123.1(19) . . ?
C382 C383 H383 118.5 . . ?
C352 C353 C354 116.0(17) . . ?
C352 C353 H353 122.0 . . ?
C354 C353 H353 122.0 . . ?
C363 C364 C365 121(2) . . ?
C363 C364 H364 119.4 . . ?
C365 C364 H364 119.4 . . ?
C316 C315 H315 120.7 . . ?
C314 C315 C316 118.7(19) . . ?
C314 C315 H315 120.7 . . ?
N305 C311 H311 116.9 . . ?
N305 C311 C310 126(2) . . ?
C310 C311 H311 116.9 . . ?
N306 C318 H318 118.1 . . ?
C317 C318 N306 123.8(18) . . ?
C317 C318 H318 118.1 . . ?
C2A C3A H3A 119.4 . . ?
C4A C3A H3A 119.4 . . ?
C4A C3A C2A 121.3(14) . . ?
N301 C301 C302 121.7(17) . . ?
N301 C301 H301 119.1 . . ?
C302 C301 H301 119.1 . . ?
C339 C338 C337 119.5(19) . . ?
C339 C338 H338 120.2 . . ?
C337 C338 H338 120.2 . . ?
C381 C382 C383 120.4(18) . . ?
C381 C382 H382 119.8 . . ?
C383 C382 H382 119.8 . . ?
C309 C310 H310 121.3 . . ?
C311 C310 C309 117.3(19) . . ?
C311 C310 H310 121.3 . . ?
N336 C408 H408 118.7 . . ?
N336 C408 C407 123(2) . . ?
C407 C408 H408 118.7 . . ?
N318 C350 C351 124.9(18) . . ?
N318 C350 H350 117.6 . . ?
C351 C350 H350 117.6 . . ?
C406 C407 H407 120.5 . . ?
C408 C407 C406 119(2) . . ?
C408 C407 H407 120.5 . . ?
C388 C387 H387 120.4 . . ?
C388 C387 C386 119.3(17) . . ?
C386 C387 H387 120.4 . . ?
N311 C329 C328 118(3) . . ?
N311 C329 H329 121.1 . . ?
C328 C329 H329 121.1 . . ?
N330 C386 C387 121.8(17) . . ?
N330 C386 H386 119.1 . . ?
C387 C386 H386 119.1 . . ?
N324 C372 H372 117.9 . . ?
N324 C372 C371 124(3) . . ?
C371 C372 H372 117.9 . . ?
C3A C2A H2A 120.8 . . ?
C1A C2A C3A 118.3(15) . . ?
C1A C2A H2A 120.8 . . ?
C370 C369 H369 120.1 . . ?
C370 C369 C368 120(2) . . ?
C368 C369 H369 120.1 . . ?
C3A C4A C5A 120.3(13) . . ?
C3A C4A C7A 119.2(14) . . ?
C5A C4A C7A 120.4(15) . . ?
C309 C313 H313 121.1 . . ?
C312 C313 C309 118(2) . . ?
C312 C313 H313 121.1 . . ?
C399 C403 H403 119.8 . . ?
C399 C403 C402 120(2) . . ?
C402 C403 H403 119.8 . . ?
N331 C391 H391 120.3 . . ?
N331 C391 C392 119(3) . . ?
C392 C391 H391 120.3 . . ?
N319 C359 H359 117.3 . . ?
N319 C359 C358 125(3) . . ?
C358 C359 H359 117.3 . . ?
C393 C392 H392 120.1 . . ?
C391 C392 C393 120(3) . . ?
C391 C392 H392 120.1 . . ?
C357 C358 C359 120(3) . . ?
C357 C358 H358 120.0 . . ?
C359 C358 H358 120.0 . . ?
C334 C335 H335 118.7 . . ?
C336 C335 C334 123(3) . . ?
C336 C335 H335 118.7 . . ?
C1A C6A H6A 119.4 . . ?
C5A C6A H6A 119.4 . . ?
C5A C6A C1A 121.1(15) . . ?
C2A C1A C6A 120.8(14) . . ?
C2A C1A H1AA 119.6 . . ?
C6A C1A H1AA 119.6 . . ?
N311 C330 H330 120.0 . . ?
N311 C330 C331 120(3) . . ?
N311 C330 Zn51 66(2) . 6_576 ?
C331 C330 H330 120.0 . . ?
C331 C330 Zn51 173(4) . 6_576 ?
N335 C402 C403 125(3) . . ?
N335 C402 H402 117.6 . . ?
C403 C402 H402 117.6 . . ?
N335 C401 H401 118.7 . . ?
N335 C401 C400 123(2) . . ?
C400 C401 H401 118.7 . . ?
C370 C371 C372 118(3) . . ?
C370 C371 H371 121.2 . . ?
C372 C371 H371 121.2 . . ?
N324 C368 C369 121(3) . . ?
N324 C368 H368 119.7 . . ?
C369 C368 H368 119.7 . . ?
O3A C12A C11A 124(2) . . ?
O3A C12A C7A 116.2(16) . . ?
C7A C12A C11A 119.8(19) . . ?
C334 C333 H333 119.8 . . ?
C332 C333 C334 120(2) . . ?
C332 C333 H333 119.8 . . ?
N312 C336 C335 126(3) . . ?
N312 C336 H336 117.1 . . ?
C335 C336 H336 117.1 . . ?
C399 C400 C401 119(2) . . ?
C399 C400 H400 120.3 . . ?
C401 C400 H400 120.3 . . ?
C327 C331 C330 120(3) . . ?
C327 C331 H331 120.1 . . ?
C330 C331 H331 120.1 . . ?
C12A C11A H11A 119.9 . . ?
C10A C11A C12A 120(2) . . ?
C10A C11A H11A 119.9 . . ?
C4A C5A C13A 120.4(15) . . ?
C6A C5A C4A 118.0(13) . . ?
C6A C5A C13A 121.4(16) . . ?
N312 C332 C333 124(2) . . ?
N312 C332 H332 118.2 . . ?
C333 C332 H332 118.2 . . ?
N307 C323 H323 118.4 . . ?
N307 C323 C322 123(2) . . ?
C322 C323 H323 118.4 . . ?
O2A C14A H14A 109.5 . . ?
O2A C14A H14B 109.5 . . ?
O2A C14A H14C 109.5 . . ?
H14A C14A H14B 109.5 . . ?
H14A C14A H14C 109.5 . . ?
H14B C14A H14C 109.5 . . ?
C12A C7A C4A 120.7(17) . . ?
C8A C7A C4A 120.4(17) . . ?
C8A C7A C12A 118.8(17) . . ?
C8A C9A H9A 120.7 . . ?
C10A C9A H9A 120.7 . . ?
C10A C9A C8A 118.7(19) . . ?
O2A C8A C7A 115.8(16) . . ?
O2A C8A C9A 122.4(19) . . ?
C7A C8A C9A 121.8(18) . . ?
C321 C322 H322 121.1 . . ?
C323 C322 C321 118(3) . . ?
C323 C322 H322 121.1 . . ?
O1A C13A C5A 112.9(17) . . ?
O1A C13A H13A 109.0 . . ?
O1A C13A H13B 109.0 . . ?
C5A C13A H13A 109.0 . . ?
C5A C13A H13B 109.0 . . ?
H13A C13A H13B 107.8 . . ?
N336 Zn48 I416 105.6(9) 6_575 . ?
N336 Zn48 I415 107.8(10) 6_575 . ?
N329 Zn48 N336 93.8(9) . 6_575 ?
N329 Zn48 I416 113.8(9) . . ?
N329 Zn48 I415 103.2(10) . . ?
I415 Zn48 I416 127.5(9) . . ?
N323 Zn46 I412 107.9(8) . . ?
N323 Zn46 I411 107.7(8) . . ?
N317 Zn46 N323 103.7(10) 6_565 . ?
N317 Zn46 I412 101.6(7) 6_565 . ?
N317 Zn46 I411 111.1(9) 6_565 . ?
I411 Zn46 I412 123.2(7) . . ?
N331 Zn49 I418 102.3(8) . . ?
N331 Zn49 I417 111.2(8) . . ?
N330 Zn49 N331 102.2(7) . . ?
N330 Zn49 I418 106.2(7) . . ?
N330 Zn49 I417 108.5(8) . . ?
I417 Zn49 I418 124.2(6) . . ?
N307 Zn43 I406 106.4(8) . . ?
N307 Zn43 I405 108.1(9) . . ?
N306 Zn43 N307 101.1(8) . . ?
N306 Zn43 I406 104.5(7) . . ?
N306 Zn43 I405 108.6(9) . . ?
I405 Zn43 I406 125.6(7) . . ?
N319 Zn45 N318 98.4(7) . . ?
N319 Zn45 I410 105.2(7) . . ?
N319 Zn45 I409 109.1(7) . . ?
N318 Zn45 I410 108.3(7) . . ?
N318 Zn45 I409 104.4(8) . . ?
I409 Zn45 I410 127.7(4) . . ?
N305 Zn42 I404 113.7(9) . . ?
N305 Zn42 I403 99.9(9) . . ?
N335 Zn42 N305 102.7(10) 8_475 . ?
N335 Zn42 I404 112.7(10) 8_475 . ?
N335 Zn42 I403 102.3(11) 8_475 . ?
I403 Zn42 I404 123.0(8) . . ?
N301 Zn41 I401 98.4(9) . . ?
N301 Zn41 I402 111.7(12) . . ?
N311 Zn41 N301 98.7(10) 6_575 . ?
N311 Zn41 I401 98.2(12) 6_575 . ?
N311 Zn41 I402 116.0(13) 6_575 . ?
I401 Zn41 I402 128.9(11) . . ?
N317 Zn56 I512 89(2) . . ?
N317 Zn56 I511 134(3) . . ?
I511 Zn56 I512 128(3) . . ?
N313 Zn44 I407 103.5(8) . . ?
N313 Zn44 I408 111.5(9) . . ?
N312 Zn44 N313 103.3(10) . . ?
N312 Zn44 I407 104.8(9) . . ?
N312 Zn44 I408 108.6(9) . . ?
I407 Zn44 I408 123.2(8) . . ?
N301 Zn51 N311 84(3) . 6_575 ?
N301 Zn51 C330 97(4) . 6_575 ?
N301 Zn51 I502 117(4) . . ?
N301 Zn51 I501 92(3) . . ?
N311 Zn51 C330 30.7(17) 6_575 6_575 ?
N311 Zn51 I502 138(5) 6_575 . ?
N311 Zn51 I501 88(3) 6_575 . ?
I502 Zn51 I501 124(5) . . ?
N306 Zn26 N307 70(3) . . ?
I20 Zn26 N307 99(5) . . ?
I20 Zn26 N306 95(5) . . ?
I20 Zn26 I36 134(6) . . ?
I36 Zn26 N307 120(4) . . ?
I36 Zn26 N306 119(5) . . ?
N319 Zn55 I509 85(4) . . ?
N319 Zn55 I510 136(5) . . ?
I510 Zn55 I509 139(3) . . ?
C11A C10A C9A 120.8(19) . . ?
C11A C10A H10A 119.6 . . ?
C9A C10A H10A 119.6 . . ?
N325 Zn47 N324 102.3(9) . . ?
N325 Zn47 I413 102.5(8) . . ?
N325 Zn47 I414 111.0(9) . . ?
N324 Zn47 I413 98.1(9) . . ?
N324 Zn47 I414 122.4(9) . . ?
I414 Zn47 I413 117.8(9) . . ?
N325 Zn57 I513 112(3) . . ?
N325 Zn57 I514 94(3) . . ?
N324 Zn57 N325 98(4) . . ?
N324 Zn57 I513 117(4) . . ?
N324 Zn57 I514 95(3) . . ?
I513 Zn57 I514 135(5) . . ?
O3A C15A H15A 109.5 . . ?
O3A C15A H15B 109.5 . . ?
O3A C15A H15C 109.5 . . ?
H15A C15A H15B 109.5 . . ?
H15A C15A H15C 109.5 . . ?
H15B C15A H15C 109.5 . . ?
N301 Zn61 I601 132(5) . . ?
N301 Zn61 I602 92(4) . . ?
I602 Zn61 I601 120(4) . . ?
H80A C808 H80B 108.0 . . ?
C807 C808 H80A 109.3 . . ?
C807 C808 H80B 109.3 . . ?
C809 C808 H80A 109.3 . . ?
C809 C808 H80B 109.3 . . ?
C809 C808 C807 111(2) . . ?
C808 C807 H80C 109.4 . . ?
C808 C807 H80D 109.4 . . ?
H80C C807 H80D 108.0 . . ?
C812 C807 C808 111.3(19) . . ?
C812 C807 H80C 109.4 . . ?
C812 C807 H80D 109.4 . . ?
C807 C812 H81A 109.1 . . ?
C807 C812 H81B 109.1 . . ?
H81A C812 H81B 107.9 . . ?
C811 C812 C807 112.3(19) . . ?
C811 C812 H81A 109.1 . . ?
C811 C812 H81B 109.1 . . ?
C812 C811 H81C 109.2 . . ?
C812 C811 H81D 109.2 . . ?
C812 C811 C810 111.9(19) . . ?
H81C C811 H81D 107.9 . . ?
C810 C811 H81C 109.2 . . ?
C810 C811 H81D 109.2 . . ?
C811 C810 H81E 109.1 . . ?
C811 C810 H81F 109.1 . . ?
H81E C810 H81F 107.9 . . ?
C809 C810 C811 112(2) . . ?
C809 C810 H81E 109.1 . . ?
C809 C810 H81F 109.1 . . ?
C808 C809 H80E 109.1 . . ?
C808 C809 H80F 109.1 . . ?
C810 C809 C808 112.3(19) . . ?
C810 C809 H80E 109.1 . . ?
C810 C809 H80F 109.1 . . ?
H80E C809 H80F 107.9 . . ?
H80G C806 H80H 108.1 . . ?
C805 C806 H80G 109.5 . . ?
C805 C806 H80H 109.5 . . ?
C805 C806 C801 111(2) . . ?
C801 C806 H80G 109.5 . . ?
C801 C806 H80H 109.5 . . ?
C806 C805 H80I 109.3 . . ?
C806 C805 H80J 109.3 . . ?
C806 C805 C804 111.5(19) . . ?
H80I C805 H80J 108.0 . . ?
C804 C805 H80I 109.3 . . ?
C804 C805 H80J 109.3 . . ?
C805 C804 H80K 109.5 . . ?
C805 C804 H80L 109.5 . . ?
H80K C804 H80L 108.1 . . ?
C803 C804 C805 110.9(19) . . ?
C803 C804 H80K 109.5 . . ?
C803 C804 H80L 109.5 . . ?
C804 C803 H80M 109.7 . . ?
C804 C803 H80N 109.7 . . ?
C804 C803 C802 109.9(19) . . ?
H80M C803 H80N 108.2 . . ?
C802 C803 H80M 109.7 . . ?
C802 C803 H80N 109.7 . . ?
C803 C802 H80O 109.5 . . ?
C803 C802 H80P 109.5 . . ?
C803 C802 C801 110.6(18) . . ?
H80O C802 H80P 108.1 . . ?
C801 C802 H80O 109.5 . . ?
C801 C802 H80P 109.5 . . ?
C806 C801 C802 110.7(19) . . ?
C806 C801 H80Q 109.5 . . ?
C806 C801 H80R 109.5 . . ?
C802 C801 H80Q 109.5 . . ?
C802 C801 H80R 109.5 . . ?
H80Q C801 H80R 108.1 . . ?

loop_
_geom_bond_atom_site_label_1
_geom_bond_atom_site_label_2
_geom_bond_distance
_geom_bond_site_symmetry_2
_geom_bond_publ_flag
I308 Zn34 2.583(6) . ?
I312 Zn36 2.542(10) . ?
I315 Zn38 2.524(7) . ?
I316 Zn38 2.544(6) . ?
I307 Zn34 2.499(6) . ?
I309 Zn35 2.501(10) . ?
I310 Zn35 2.548(9) . ?
I314 Zn37 2.552(8) . ?
I311 Zn36 2.506(9) . ?
I313 Zn37 2.514(6) . ?
I306 Zn33 2.542(9) . ?
I318 Zn39 2.533(6) . ?
I304 Zn32 2.539(8) . ?
I303 Zn32 2.535(7) . ?
I317 Zn39 2.537(6) . ?
I305 Zn33 2.511(8) . ?
I301 Zn31 2.506(11) . ?
I302 Zn31 2.534(10) . ?
Zn38 N336 2.005(18) 6_575 ?
Zn38 N329 2.080(14) . ?
Zn39 N331 2.094(18) . ?
Zn39 N330 2.047(15) . ?
Zn36 N323 2.07(2) . ?
Zn36 N317 2.11(2) 6_565 ?
Zn35 N319 2.072(18) . ?
Zn35 N318 2.086(16) . ?
Zn33 N307 2.073(18) . ?
Zn33 N306 2.057(16) . ?
Zn34 N313 2.115(18) . ?
Zn34 N312 2.02(2) . ?
Zn37 N325 2.087(15) . ?
Zn37 N324 2.07(2) . ?
Zn32 N305 2.089(17) . ?
Zn32 N335 2.07(2) 8_475 ?
Zn31 N301 2.123(16) . ?
Zn31 N311 2.14(2) 6_575 ?
N332 C398 1.36(2) . ?
N332 C396 1.35(2) . ?
N321 C360 1.36(3) . ?
N321 C361 1.36(2) . ?
N315 C342 1.33(2) . ?
N315 C343 1.31(2) . ?
N327 C378 1.336(19) . ?
N327 C379 1.37(2) . ?
N328 C380 1.31(2) . ?
N328 C379 1.35(2) . ?
N336 C404 1.33(3) . ?
N336 C408 1.33(3) . ?
N336 Zn48 2.29(3) 6_576 ?
N326 C378 1.332(18) . ?
N326 C380 1.344(19) . ?
N320 C360 1.30(3) . ?
N320 C362 1.32(2) . ?
N302 C306 1.26(2) . ?
N302 C308 1.37(2) . ?
N303 C306 1.352(19) . ?
N303 C307 1.35(2) . ?
N319 C355 1.33(3) . ?
N319 C359 1.28(3) . ?
N319 Zn45 2.053(18) . ?
N319 Zn55 1.65(8) . ?
C398 N334 1.31(2) . ?
C398 C406 1.48(2) . ?
N331 C395 1.30(2) . ?
N331 C391 1.34(4) . ?
N331 Zn49 2.06(2) . ?
N334 C397 1.34(2) . ?
N329 C384 1.36(2) . ?
N329 C383 1.36(2) . ?
N329 Zn48 2.075(19) . ?
N330 C390 1.32(2) . ?
N330 C386 1.35(3) . ?
N330 Zn49 2.055(16) . ?
N325 C373 1.29(2) . ?
N325 C377 1.31(2) . ?
N325 Zn47 2.064(19) . ?
N325 Zn57 2.19(11) . ?
N313 C341 1.32(2) . ?
N313 C337 1.31(3) . ?
N313 Zn44 2.10(2) . ?
N309 C324 1.35(2) . ?
N309 C325 1.33(3) . ?
N316 C344 1.31(2) . ?
N316 C343 1.35(2) . ?
N305 C312 1.32(3) . ?
N305 C311 1.30(3) . ?
N305 Zn42 2.098(19) . ?
C396 N333 1.32(2) . ?
C396 C393 1.49(3) . ?
N333 C397 1.32(2) . ?
N322 C361 1.38(3) . ?
N322 C362 1.29(3) . ?
N304 C308 1.33(2) . ?
N304 C307 1.36(2) . ?
N301 C305 1.33(2) . ?
N301 C301 1.31(2) . ?
N301 Zn41 2.09(2) . ?
N301 Zn51 2.35(10) . ?
N301 Zn61 2.09(10) . ?
N314 C344 1.35(2) . ?
N314 C342 1.33(2) . ?
N323 C365 1.30(3) . ?
N323 C366 1.33(3) . ?
N323 Zn46 2.07(2) . ?
C363 C361 1.45(3) . ?
C363 C367 1.40(2) . ?
C363 C364 1.33(3) . ?
N307 C319 1.30(3) . ?
N307 C323 1.33(3) . ?
N307 Zn43 2.09(2) . ?
N307 Zn26 2.84(13) . ?
N312 C336 1.32(3) . ?
N312 C332 1.26(4) . ?
N312 Zn44 2.01(3) . ?
C378 C375 1.50(2) . ?
N308 C324 1.38(3) . ?
N308 C326 1.30(3) . ?
C357 C360 1.45(3) . ?
C357 C356 1.33(3) . ?
C357 C358 1.37(3) . ?
N318 C354 1.32(2) . ?
N318 C350 1.33(2) . ?
N318 Zn45 2.082(15) . ?
N311 C329 1.32(3) . ?
N311 C330 1.33(4) . ?
N311 Zn41 2.08(3) 6_576 ?
N311 Zn51 2.39(11) 6_576 ?
C406 C405 1.34(3) . ?
C406 C407 1.41(3) . ?
C339 C342 1.49(2) . ?
C339 C340 1.35(3) . ?
C339 C338 1.39(2) . ?
C405 H405 0.9500 . ?
C405 C404 1.37(2) . ?
C344 C352 1.53(2) . ?
N306 C314 1.30(2) . ?
N306 C318 1.37(3) . ?
N306 Zn43 2.067(17) . ?
N306 Zn26 2.72(13) . ?
C306 C303 1.46(2) . ?
C385 H385 0.9500 . ?
C385 C384 1.36(2) . ?
C385 C381 1.36(2) . ?
N317 C347 1.32(2) . ?
N317 C348 1.36(2) . ?
N317 Zn46 1.98(2) 6_566 ?
N317 Zn56 2.32(7) . ?
C390 H390 0.9500 . ?
C390 C389 1.36(2) . ?
N310 C325 1.31(3) . ?
N310 C326 1.33(2) . ?
N335 C402 1.30(3) . ?
N335 C401 1.30(3) . ?
N335 Zn42 1.98(3) 8_576 ?
C375 C376 1.37(2) . ?
C375 C374 1.39(2) . ?
C404 H404 0.9500 . ?
C303 C304 1.38(2) . ?
C303 C302 1.37(2) . ?
C308 C316 1.49(2) . ?
C324 C321 1.44(3) . ?
C388 C380 1.49(2) . ?
C388 C389 1.40(3) . ?
C388 C387 1.34(2) . ?
N324 C372 1.28(3) . ?
N324 C368 1.32(3) . ?
N324 Zn47 2.10(3) . ?
N324 Zn57 2.12(11) . ?
C325 C327 1.45(3) . ?
C395 H395 0.9500 . ?
C395 C394 1.41(3) . ?
C384 H384 0.9500 . ?
C307 C309 1.49(2) . ?
C347 H347 0.9500 . ?
C347 C346 1.37(3) . ?
C394 H394 0.9500 . ?
C394 C393 1.32(3) . ?
C381 C379 1.46(2) . ?
C381 C382 1.36(3) . ?
C373 H373 0.9500 . ?
C373 C374 1.40(2) . ?
C316 C317 1.38(2) . ?
C316 C315 1.41(3) . ?
C349 H349 0.9500 . ?
C349 C348 1.33(3) . ?
C349 C345 1.43(2) . ?
C304 H304 0.9500 . ?
C304 C305 1.40(3) . ?
C340 H340 0.9500 . ?
C340 C341 1.42(2) . ?
C348 H348 0.9500 . ?
C352 C351 1.37(2) . ?
C352 C353 1.39(2) . ?
C355 H355 0.9500 . ?
C355 C356 1.40(3) . ?
C393 C392 1.39(3) . ?
C365 H365 0.9500 . ?
C365 C364 1.39(3) . ?
C309 C310 1.39(3) . ?
C309 C313 1.41(3) . ?
C317 H317 0.9500 . ?
C317 C318 1.35(3) . ?
O3A C12A 1.366(17) . ?
O3A C15A 1.425(18) . ?
C345 C346 1.38(2) . ?
C345 C343 1.46(2) . ?
C321 C320 1.33(3) . ?
C321 C322 1.39(3) . ?
C356 H356 0.9500 . ?
C327 C328 1.31(4) . ?
C327 C331 1.40(4) . ?
C305 H305 0.9500 . ?
C354 H354 0.9500 . ?
C354 C353 1.42(2) . ?
C376 H376 0.9500 . ?
C376 C377 1.36(2) . ?
C328 H328 0.9500 . ?
C328 C329 1.39(3) . ?
O1A H1A 0.8400 . ?
O1A C13A 1.419(17) . ?
C302 H302 0.9500 . ?
C302 C301 1.41(3) . ?
C341 H341 0.9500 . ?
O2A C14A 1.423(17) . ?
O2A C8A 1.367(17) . ?
C366 H366 0.9500 . ?
C366 C367 1.39(3) . ?
C370 C362 1.53(3) . ?
C370 C369 1.35(3) . ?
C370 C371 1.38(3) . ?
C314 H314 0.9500 . ?
C314 C315 1.36(3) . ?
C326 C334 1.51(3) . ?
C320 H320 0.9500 . ?
C320 C319 1.37(3) . ?
C319 H319 0.9500 . ?
C334 C335 1.39(4) . ?
C334 C333 1.45(3) . ?
C399 C397 1.52(3) . ?
C399 C403 1.34(3) . ?
C399 C400 1.37(3) . ?
C346 H346 0.9500 . ?
C374 H374 0.9500 . ?
C367 H367 0.9500 . ?
C377 H377 0.9500 . ?
C337 H337 0.9500 . ?
C337 C338 1.39(3) . ?
C389 H389 0.9500 . ?
C312 H312 0.9500 . ?
C312 C313 1.40(3) . ?
C351 H351 0.9500 . ?
C351 C350 1.34(3) . ?
C383 H383 0.9500 . ?
C383 C382 1.36(3) . ?
C353 H353 0.9500 . ?
C364 H364 0.9500 . ?
C315 H315 0.9500 . ?
C311 H311 0.9500 . ?
C311 C310 1.38(3) . ?
C318 H318 0.9500 . ?
C3A H3A 0.9500 . ?
C3A C2A 1.393(16) . ?
C3A C4A 1.392(16) . ?
C301 H301 0.9500 . ?
C338 H338 0.9500 . ?
C382 H382 0.9500 . ?
C310 H310 0.9500 . ?
C408 H408 0.9500 . ?
C408 C407 1.38(3) . ?
C350 H350 0.9500 . ?
C407 H407 0.9500 . ?
C387 H387 0.9500 . ?
C387 C386 1.41(2) . ?
C329 H329 0.9500 . ?
C386 H386 0.9500 . ?
C372 H372 0.9500 . ?
C372 C371 1.40(4) . ?
C2A H2A 0.9500 . ?
C2A C1A 1.388(16) . ?
C369 H369 0.9500 . ?
C369 C368 1.43(4) . ?
C4A C5A 1.406(15) . ?
C4A C7A 1.50(2) . ?
C313 H313 0.9500 . ?
C403 H403 0.9500 . ?
C403 C402 1.35(4) . ?
C391 H391 0.9500 . ?
C391 C392 1.38(4) . ?
C359 H359 0.9500 . ?
C359 C358 1.39(3) . ?
C392 H392 0.9500 . ?
C358 H358 0.9500 . ?
C335 H335 0.9500 . ?
C335 C336 1.32(4) . ?
C6A H6A 0.9500 . ?
C6A C1A 1.393(16) . ?
C6A C5A 1.393(16) . ?
C1A H1AA 0.9500 . ?
C330 H330 0.9500 . ?
C330 C331 1.41(3) . ?
C330 Zn51 2.59(11) 6_576 ?
C402 H402 0.9500 . ?
C401 H401 0.9500 . ?
C401 C400 1.39(4) . ?
C371 H371 0.9500 . ?
C368 H368 0.9500 . ?
C12A C11A 1.404(17) . ?
C12A C7A 1.402(17) . ?
C333 H333 0.9500 . ?
C333 C332 1.40(4) . ?
C336 H336 0.9500 . ?
C400 H400 0.9500 . ?
C331 H331 0.9500 . ?
C11A H11A 0.9500 . ?
C11A C10A 1.388(18) . ?
C5A C13A 1.49(2) . ?
C332 H332 0.9500 . ?
C323 H323 0.9500 . ?
C323 C322 1.37(4) . ?
C14A H14A 0.9800 . ?
C14A H14B 0.9800 . ?
C14A H14C 0.9800 . ?
C7A C8A 1.394(17) . ?
C9A H9A 0.9500 . ?
C9A C8A 1.397(17) . ?
C9A C10A 1.391(18) . ?
C322 H322 0.9500 . ?
C13A H13A 0.9900 . ?
C13A H13B 0.9900 . ?
I416 Zn48 2.531(14) . ?
Zn48 I415 2.504(14) . ?
I412 Zn46 2.545(12) . ?
Zn46 I411 2.516(13) . ?
I418 Zn49 2.519(12) . ?
Zn49 I417 2.510(13) . ?
I406 Zn43 2.550(12) . ?
Zn43 I405 2.506(14) . ?
I410 Zn45 2.553(10) . ?
Zn45 I409 2.524(10) . ?
I404 Zn42 2.540(14) . ?
Zn42 I403 2.531(15) . ?
I401 Zn41 2.514(19) . ?
Zn41 I402 2.525(18) . ?
I512 Zn56 2.51(7) . ?
Zn56 I511 2.51(8) . ?
I407 Zn44 2.500(15) . ?
I408 Zn44 2.566(14) . ?
I502 Zn51 2.41(9) . ?
I501 Zn51 2.50(10) . ?
I20 Zn26 2.31(14) . ?
Zn26 I36 2.72(14) . ?
I509 Zn55 2.59(10) . ?
I510 Zn55 2.50(9) . ?
C10A H10A 0.9500 . ?
I413 Zn47 2.530(16) . ?
Zn47 I414 2.529(17) . ?
I513 Zn57 2.64(6) . ?
I514 Zn57 2.65(6) . ?
I601 Zn61 2.59(12) . ?
C15A H15A 0.9800 . ?
C15A H15B 0.9800 . ?
C15A H15C 0.9800 . ?
I602 Zn61 2.57(11) . ?
C808 H80A 0.9900 . ?
C808 H80B 0.9900 . ?
C808 C807 1.537(13) . ?
C808 C809 1.536(13) . ?
C807 H80C 0.9900 . ?
C807 H80D 0.9900 . ?
C807 C812 1.537(13) . ?
C812 H81A 0.9900 . ?
C812 H81B 0.9900 . ?
C812 C811 1.536(13) . ?
C811 H81C 0.9900 . ?
C811 H81D 0.9900 . ?
C811 C810 1.536(13) . ?
C810 H81E 0.9900 . ?
C810 H81F 0.9900 . ?
C810 C809 1.534(13) . ?
C809 H80E 0.9900 . ?
C809 H80F 0.9900 . ?
C806 H80G 0.9900 . ?
C806 H80H 0.9900 . ?
C806 C805 1.539(13) . ?
C806 C801 1.540(13) . ?
C805 H80I 0.9900 . ?
C805 H80J 0.9900 . ?
C805 C804 1.540(13) . ?
C804 H80K 0.9900 . ?
C804 H80L 0.9900 . ?
C804 C803 1.539(13) . ?
C803 H80M 0.9900 . ?
C803 H80N 0.9900 . ?
C803 C802 1.539(13) . ?
C802 H80O 0.9900 . ?
C802 H80P 0.9900 . ?
C802 C801 1.543(13) . ?
C801 H80Q 0.9900 . ?
C801 H80R 0.9900 . ?

loop_
_geom_torsion_atom_site_label_1
_geom_torsion_atom_site_label_2
_geom_torsion_atom_site_label_3
_geom_torsion_atom_site_label_4
_geom_torsion
_geom_torsion_site_symmetry_1
_geom_torsion_site_symmetry_2
_geom_torsion_site_symmetry_3
_geom_torsion_site_symmetry_4
_geom_torsion_publ_flag
Zn38 N336 C404 C405 173.1(13) 6_576 . . . ?
Zn38 N336 C408 C407 -174.2(17) 6_576 . . . ?
Zn38 N329 C384 C385 178(2) . . . . ?
Zn38 N329 C383 C382 -179(2) . . . . ?
Zn39 N331 C395 C394 178.7(14) . . . . ?
Zn39 N331 C391 C392 177(2) . . . . ?
Zn39 N330 C390 C389 -175(2) . . . . ?
Zn39 N330 C386 C387 176(2) . . . . ?
Zn36 N323 C365 C364 175.4(15) . . . . ?
Zn36 N323 C366 C367 -175.4(18) . . . . ?
Zn36 N317 C347 C346 -173(2) 6_566 . . . ?
Zn36 N317 C348 C349 172(2) 6_566 . . . ?
Zn35 N319 C355 C356 172.0(14) . . . . ?
Zn35 N319 C359 C358 -172(2) . . . . ?
Zn35 N318 C354 C353 -173(2) . . . . ?
Zn35 N318 C350 C351 172(3) . . . . ?
Zn33 N307 C319 C320 178.8(17) . . . . ?
Zn33 N307 C323 C322 -174(3) . . . . ?
Zn33 N306 C314 C315 177(2) . . . . ?
Zn33 N306 C318 C317 -176(2) . . . . ?
Zn34 N313 C341 C340 178(2) . . . . ?
Zn34 N313 C337 C338 -180(2) . . . . ?
Zn34 N312 C336 C335 170(3) . . . . ?
Zn34 N312 C332 C333 -177(3) . . . . ?
Zn37 N325 C373 C374 -177.6(19) . . . . ?
Zn37 N325 C377 C376 -178(2) . . . . ?
Zn37 N324 C372 C371 178(2) . . . . ?
Zn37 N324 C368 C369 -178.6(19) . . . . ?
Zn32 N305 C312 C313 178.2(19) . . . . ?
Zn32 N305 C311 C310 -180(100) . . . . ?
Zn32 N335 C402 C403 -173(3) 8_576 . . . ?
Zn32 N335 C401 C400 175(3) 8_576 . . . ?
Zn31 N301 C305 C304 -168(2) . . . . ?
Zn31 N301 C301 C302 169(2) . . . . ?
Zn31 N311 C329 C328 -174.1(14) 6_576 . . . ?
Zn31 N311 C330 C331 174(2) 6_576 . . . ?
N332 C398 N334 C397 -1(2) . . . . ?
N332 C398 C406 C405 10(2) . . . . ?
N332 C398 C406 C407 -167.6(16) . . . . ?
N332 C396 N333 C397 -3(3) . . . . ?
N332 C396 C393 C394 23(2) . . . . ?
N332 C396 C393 C392 -150(2) . . . . ?
N327 C378 C375 C376 165(2) . . . . ?
N327 C378 C375 C374 -13(3) . . . . ?
N336 C408 C407 C406 1(3) . . . . ?
N326 C378 C375 C376 -10(3) . . . . ?
N326 C378 C375 C374 172(2) . . . . ?
N302 C306 C303 C304 2(3) . . . . ?
N302 C306 C303 C302 -176(2) . . . . ?
N302 C308 C316 C317 -179(2) . . . . ?
N302 C308 C316 C315 5(3) . . . . ?
N303 C306 C303 C304 -179(2) . . . . ?
N303 C306 C303 C302 3(3) . . . . ?
N303 C307 C309 C310 11(3) . . . . ?
N303 C307 C309 C313 -170(2) . . . . ?
N319 C355 C356 C357 -2(3) . . . . ?
N319 C359 C358 C357 1(4) . . . . ?
C398 N332 C396 N333 -1(2) . . . . ?
C398 N332 C396 C393 177.2(14) . . . . ?
C398 N334 C397 N333 -3(2) . . . . ?
C398 N334 C397 C399 -180.0(15) . . . . ?
C398 C406 C405 C404 -174.7(16) . . . . ?
C398 C406 C407 C408 174.1(18) . . . . ?
N331 C395 C394 C393 1(3) . . . . ?
N331 C391 C392 C393 7(5) . . . . ?
N334 C398 C406 C405 -167.6(17) . . . . ?
N334 C398 C406 C407 14(2) . . . . ?
N329 C383 C382 C381 0(4) . . . . ?
N330 C390 C389 C388 3(4) . . . . ?
N325 C373 C374 C375 -5(4) . . . . ?
N313 C337 C338 C339 1(4) . . . . ?
N309 C324 C321 C320 -16(3) . . . . ?
N309 C324 C321 C322 162(2) . . . . ?
N309 C325 C327 C328 -6(3) . . . . ?
N309 C325 C327 C331 168(2) . . . . ?
N316 C344 C352 C351 -169(3) . . . . ?
N316 C344 C352 C353 11(4) . . . . ?
N305 C312 C313 C309 5(4) . . . . ?
N305 C311 C310 C309 -1(5) . . . . ?
C396 N332 C398 N334 3(2) . . . . ?
C396 N332 C398 C406 -174.6(13) . . . . ?
C396 N333 C397 N334 5(3) . . . . ?
C396 N333 C397 C399 -178.1(16) . . . . ?
C396 C393 C392 C391 173(3) . . . . ?
N333 C396 C393 C394 -158.3(18) . . . . ?
N333 C396 C393 C392 28(3) . . . . ?
N304 C308 C316 C317 0(3) . . . . ?
N304 C308 C316 C315 -177(2) . . . . ?
N304 C307 C309 C310 -177(2) . . . . ?
N304 C307 C309 C313 3(4) . . . . ?
N314 C344 C352 C351 10(3) . . . . ?
N314 C344 C352 C353 -170(2) . . . . ?
N323 C365 C364 C363 1(3) . . . . ?
N323 C366 C367 C363 0(3) . . . . ?
N307 C323 C322 C321 -7(6) . . . . ?
C378 N327 C379 N328 1(3) . . . . ?
C378 N327 C379 C381 175.1(19) . . . . ?
C378 N326 C380 N328 0(3) . . . . ?
C378 N326 C380 C388 176.7(19) . . . . ?
C378 C375 C376 C377 -176(2) . . . . ?
C378 C375 C374 C373 180(2) . . . . ?
N308 C324 C321 C320 165(2) . . . . ?
N308 C324 C321 C322 -17(3) . . . . ?
N308 C326 C334 C335 -169(3) . . . . ?
N308 C326 C334 C333 12(4) . . . . ?
N318 C354 C353 C352 3(4) . . . . ?
N311 C330 C331 C327 -2(5) . . . . ?
C406 C398 N334 C397 176.3(14) . . . . ?
C406 C405 C404 N336 0(3) . . . . ?
C339 C340 C341 N313 3(4) . . . . ?
C405 C406 C407 C408 -4(3) . . . . ?
C360 N321 C361 N322 -2(2) . . . . ?
C360 N321 C361 C363 177.9(14) . . . . ?
C360 N320 C362 N322 2(3) . . . . ?
C360 N320 C362 C370 176.5(17) . . . . ?
C360 C357 C356 C355 -173.6(18) . . . . ?
C360 C357 C358 C359 174(2) . . . . ?
C344 N316 C343 N315 -3(4) . . . . ?
C344 N316 C343 C345 175(2) . . . . ?
C344 N314 C342 N315 -4(4) . . . . ?
C344 N314 C342 C339 172(2) . . . . ?
C344 C352 C351 C350 -178(3) . . . . ?
C344 C352 C353 C354 178(2) . . . . ?
N306 C314 C315 C316 -2(4) . . . . ?
C306 N302 C308 N304 -2(3) . . . . ?
C306 N302 C308 C316 177(2) . . . . ?
C306 N303 C307 N304 -3(3) . . . . ?
C306 N303 C307 C309 168.9(19) . . . . ?
C306 C303 C304 C305 -180(2) . . . . ?
C306 C303 C302 C301 -179(3) . . . . ?
C385 C381 C379 N327 -175(2) . . . . ?
C385 C381 C379 N328 0(3) . . . . ?
C385 C381 C382 C383 0(4) . . . . ?
N317 C347 C346 C345 -1(5) . . . . ?
C390 N330 C386 C387 4(4) . . . . ?
C361 N321 C360 N320 2(2) . . . . ?
C361 N321 C360 C357 -173.5(15) . . . . ?
C361 N322 C362 N320 -2(3) . . . . ?
C361 N322 C362 C370 -176.8(16) . . . . ?
C361 C363 C367 C366 177.0(18) . . . . ?
C361 C363 C364 C365 -177.2(17) . . . . ?
N310 C325 C327 C328 168(2) . . . . ?
N310 C325 C327 C331 -19(3) . . . . ?
N310 C326 C334 C335 10(4) . . . . ?
N310 C326 C334 C333 -169(3) . . . . ?
N335 C401 C400 C399 -2(5) . . . . ?
C342 N315 C343 N316 2(4) . . . . ?
C342 N315 C343 C345 -176(2) . . . . ?
C342 N314 C344 N316 3(4) . . . . ?
C342 N314 C344 C352 -175(2) . . . . ?
C342 C339 C340 C341 180(2) . . . . ?
C342 C339 C338 C337 178(2) . . . . ?
C375 C376 C377 N325 -3(4) . . . . ?
C404 N336 C408 C407 3(3) . . . . ?
C303 C304 C305 N301 -2(4) . . . . ?
C303 C302 C301 N301 -1(5) . . . . ?
C308 N302 C306 N303 0(3) . . . . ?
C308 N302 C306 C303 178.5(18) . . . . ?
C308 N304 C307 N303 2(3) . . . . ?
C308 N304 C307 C309 -170(2) . . . . ?
C308 C316 C317 C318 -177(2) . . . . ?
C308 C316 C315 C314 177(2) . . . . ?
C324 N309 C325 N310 -3(3) . . . . ?
C324 N309 C325 C327 169.7(17) . . . . ?
C324 N308 C326 N310 -2(3) . . . . ?
C324 N308 C326 C334 176.7(18) . . . . ?
C324 C321 C320 C319 179(2) . . . . ?
C324 C321 C322 C323 -175(3) . . . . ?
C388 C387 C386 N330 -4(4) . . . . ?
N324 C372 C371 C370 1(4) . . . . ?
C325 N309 C324 N308 6(3) . . . . ?
C325 N309 C324 C321 -173.7(17) . . . . ?
C325 N310 C326 N308 4(3) . . . . ?
C325 N310 C326 C334 -174.5(18) . . . . ?
C325 C327 C328 C329 174(2) . . . . ?
C325 C327 C331 C330 -174(3) . . . . ?
C395 N331 C391 C392 -9(4) . . . . ?
C395 C394 C393 C396 -176.4(17) . . . . ?
C395 C394 C393 C392 -3(3) . . . . ?
C384 N329 C383 C382 2(4) . . . . ?
C384 C385 C381 C379 180(2) . . . . ?
C384 C385 C381 C382 -1(4) . . . . ?
C307 N303 C306 N302 2(3) . . . . ?
C307 N303 C306 C303 -176.5(18) . . . . ?
C307 N304 C308 N302 1(3) . . . . ?
C307 N304 C308 C316 -177(2) . . . . ?
C307 C309 C310 C311 -178(3) . . . . ?
C307 C309 C313 C312 176(2) . . . . ?
C347 N317 C348 C349 -5(4) . . . . ?
C394 C393 C392 C391 -1(4) . . . . ?
C381 C385 C384 N329 4(4) . . . . ?
C373 N325 C377 C376 0(4) . . . . ?
C316 C317 C318 N306 1(4) . . . . ?
C349 C345 C346 C347 0(4) . . . . ?
C349 C345 C343 N315 179(2) . . . . ?
C349 C345 C343 N316 1(4) . . . . ?
C304 C303 C302 C301 3(4) . . . . ?
C340 C339 C342 N315 -174(2) . . . . ?
C340 C339 C342 N314 10(3) . . . . ?
C340 C339 C338 C337 -2(4) . . . . ?
C348 N317 C347 C346 4(4) . . . . ?
C348 C349 C345 C346 -1(4) . . . . ?
C348 C349 C345 C343 -180(3) . . . . ?
C352 C351 C350 N318 -1(5) . . . . ?
C355 N319 C359 C358 2(4) . . . . ?
C355 N319 Zn55 I509 -3(7) . . . . ?
C355 N319 Zn55 I510 176(3) . . . . ?
C393 C396 N333 C397 179.2(15) . . . . ?
C365 N323 C366 C367 7(3) . . . . ?
C380 N328 C379 N327 -3(3) . . . . ?
C380 N328 C379 C381 -177.0(19) . . . . ?
C380 N326 C378 N327 -3(3) . . . . ?
C380 N326 C378 C375 171.7(19) . . . . ?
C380 C388 C389 C390 -178(2) . . . . ?
C380 C388 C387 C386 178(2) . . . . ?
C317 C316 C315 C314 0(4) . . . . ?
O3A C12A C11A C10A -180(2) . . . . ?
O3A C12A C7A C4A 2(3) . . . . ?
O3A C12A C7A C8A 179.5(19) . . . . ?
C345 C349 C348 N317 4(4) . . . . ?
C321 C320 C319 N307 -3(4) . . . . ?
C356 C357 C360 N321 -3(3) . . . . ?
C356 C357 C360 N320 -178.8(19) . . . . ?
C356 C357 C358 C359 -4(4) . . . . ?
C379 N327 C378 N326 2(3) . . . . ?
C379 N327 C378 C375 -172.5(18) . . . . ?
C379 N328 C380 N326 2(3) . . . . ?
C379 N328 C380 C388 -174(2) . . . . ?
C379 C381 C382 C383 179(2) . . . . ?
C327 C328 C329 N311 0(3) . . . . ?
C305 N301 C301 C302 -3(5) . . . . ?
C354 N318 C350 C351 2(5) . . . . ?
C376 C375 C374 C373 2(3) . . . . ?
C328 C327 C331 C330 0(4) . . . . ?
C302 C303 C304 C305 -2(4) . . . . ?
C341 N313 C337 C338 3(4) . . . . ?
C366 N323 C365 C364 -8(3) . . . . ?
C370 C369 C368 N324 -1(4) . . . . ?
C362 N320 C360 N321 -2(3) . . . . ?
C362 N320 C360 C357 173.3(17) . . . . ?
C362 N322 C361 N321 2(2) . . . . ?
C362 N322 C361 C363 -177.5(17) . . . . ?
C362 C370 C369 C368 178(2) . . . . ?
C362 C370 C371 C372 -178(2) . . . . ?
C314 N306 C318 C317 -3(4) . . . . ?
C326 N308 C324 N309 -3(3) . . . . ?
C326 N308 C324 C321 176.1(18) . . . . ?
C326 N310 C325 N309 -1(3) . . . . ?
C326 N310 C325 C327 -174.2(18) . . . . ?
C326 C334 C335 C336 179(3) . . . . ?
C326 C334 C333 C332 175(3) . . . . ?
C320 C321 C322 C323 3(5) . . . . ?
C319 N307 C323 C322 5(6) . . . . ?
C334 C335 C336 N312 6(6) . . . . ?
C334 C333 C332 N312 8(6) . . . . ?
C399 C403 C402 N335 0(5) . . . . ?
C346 C345 C343 N315 0(4) . . . . ?
C346 C345 C343 N316 -178(2) . . . . ?
C374 C375 C376 C377 2(4) . . . . ?
C367 C363 C361 N321 174.3(16) . . . . ?
C367 C363 C361 N322 -6(3) . . . . ?
C367 C363 C364 C365 7(3) . . . . ?
C377 N325 C373 C374 5(4) . . . . ?
C337 N313 C341 C340 -4(4) . . . . ?
C397 C399 C403 C402 -178(3) . . . . ?
C397 C399 C400 C401 179(3) . . . . ?
C389 C388 C380 N328 -12(3) . . . . ?
C389 C388 C380 N326 171(2) . . . . ?
C389 C388 C387 C386 3(4) . . . . ?
C343 N315 C342 N314 2(4) . . . . ?
C343 N315 C342 C339 -174(2) . . . . ?
C343 N316 C344 N314 0(3) . . . . ?
C343 N316 C344 C352 178(2) . . . . ?
C343 C345 C346 C347 178(3) . . . . ?
C312 N305 C311 C310 2(4) . . . . ?
C351 C352 C353 C354 -2(4) . . . . ?
C383 N329 C384 C385 -4(4) . . . . ?
C353 C352 C351 C350 2(5) . . . . ?
C364 C363 C361 N321 -1(3) . . . . ?
C364 C363 C361 N322 178.2(17) . . . . ?
C364 C363 C367 C366 -7(3) . . . . ?
C315 C316 C317 C318 0(4) . . . . ?
C311 N305 C312 C313 -4(4) . . . . ?
C318 N306 C314 C315 3(4) . . . . ?
C3A C2A C1A C6A 1(4) . . . . ?
C3A C4A C5A C6A -3(4) . . . . ?
C3A C4A C5A C13A -178(3) . . . . ?
C3A C4A C7A C12A 107(2) . . . . ?
C3A C4A C7A C8A -70(3) . . . . ?
C301 N301 C305 C304 4(4) . . . . ?
C338 C339 C342 N315 6(4) . . . . ?
C338 C339 C342 N314 -170(2) . . . . ?
C338 C339 C340 C341 0(4) . . . . ?
C382 C381 C379 N327 6(3) . . . . ?
C382 C381 C379 N328 -179(2) . . . . ?
C310 C309 C313 C312 -4(4) . . . . ?
C408 N336 C404 C405 -3(3) . . . . ?
C350 N318 C354 C353 -3(4) . . . . ?
C407 C406 C405 C404 3(3) . . . . ?
C387 C388 C380 N328 173(2) . . . . ?
C387 C388 C380 N326 -3(3) . . . . ?
C387 C388 C389 C390 -3(3) . . . . ?
C329 N311 C330 C331 3(5) . . . . ?
C329 N311 C330 Zn51 -174(3) . . . 6_576 ?
C386 N330 C390 C389 -3(4) . . . . ?
C372 N324 C368 C369 3(4) . . . . ?
C2A C3A C4A C5A 2(4) . . . . ?
C2A C3A C4A C7A -178(2) . . . . ?
C369 C370 C362 N320 -20(3) . . . . ?
C369 C370 C362 N322 155(2) . . . . ?
C369 C370 C371 C372 0(4) . . . . ?
C4A C3A C2A C1A -1(4) . . . . ?
C4A C5A C13A O1A -157(2) . . . . ?
C4A C7A C8A O2A -4(3) . . . . ?
C4A C7A C8A C9A 178(2) . . . . ?
C313 C309 C310 C311 3(4) . . . . ?
C403 C399 C397 N334 -17(3) . . . . ?
C403 C399 C397 N333 166(2) . . . . ?
C403 C399 C400 C401 3(4) . . . . ?
C391 N331 C395 C394 5(3) . . . . ?
C359 N319 C355 C356 -1(3) . . . . ?
C359 N319 Zn55 I509 -170(2) . . . . ?
C359 N319 Zn55 I510 9(6) . . . . ?
C358 C357 C360 N321 179(2) . . . . ?
C358 C357 C360 N320 3(3) . . . . ?
C358 C357 C356 C355 4(3) . . . . ?
C335 C334 C333 C332 -4(5) . . . . ?
C6A C5A C13A O1A 28(4) . . . . ?
C1A C6A C5A C4A 4(4) . . . . ?
C1A C6A C5A C13A 179(3) . . . . ?
C330 N311 C329 C328 -2(3) . . . . ?
C402 N335 C401 C400 0(5) . . . . ?
C401 N335 C402 C403 1(5) . . . . ?
C371 C370 C362 N320 158(2) . . . . ?
C371 C370 C362 N322 -26(3) . . . . ?
C371 C370 C369 C368 0(4) . . . . ?
C368 N324 C372 C371 -3(4) . . . . ?
C12A C11A C10A C9A -1(3) . . . . ?
C12A C7A C8A O2A 179.3(17) . . . . ?
C12A C7A C8A C9A 1(3) . . . . ?
C333 C334 C335 C336 -2(5) . . . . ?
C336 N312 C332 C333 -4(5) . . . . ?
C400 C399 C397 N334 168(2) . . . . ?
C400 C399 C397 N333 -10(3) . . . . ?
C400 C399 C403 C402 -2(4) . . . . ?
C331 C327 C328 C329 0(4) . . . . ?
C11A C12A C7A C4A -177.1(19) . . . . ?
C11A C12A C7A C8A 0(2) . . . . ?
C5A C4A C7A C12A -73(3) . . . . ?
C5A C4A C7A C8A 110(2) . . . . ?
C5A C6A C1A C2A -2(4) . . . . ?
C332 N312 C336 C335 -2(6) . . . . ?
C323 N307 C319 C320 0(4) . . . . ?
C14A O2A C8A C7A -174(2) . . . . ?
C14A O2A C8A C9A 5(3) . . . . ?
C7A C4A C5A C6A 176(2) . . . . ?
C7A C4A C5A C13A 1(4) . . . . ?
C7A C12A C11A C10A -0.2(18) . . . . ?
C8A C9A C10A C11A 2(3) . . . . ?
C322 C321 C320 C319 1(4) . . . . ?
Zn48 N336 C404 C405 174.1(13) 6_576 . . . ?
Zn48 N336 C408 C407 -175.0(17) 6_576 . . . ?
Zn48 N329 C384 C385 171(2) . . . . ?
Zn48 N329 C383 C382 -172(2) . . . . ?
Zn46 N323 C365 C364 170.9(16) . . . . ?
Zn46 N323 C366 C367 -171.0(18) . . . . ?
Zn46 N317 C347 C346 -170(2) 6_566 . . . ?
Zn46 N317 C348 C349 168(2) 6_566 . . . ?
Zn49 N331 C395 C394 177.6(14) . . . . ?
Zn49 N331 C391 C392 179(2) . . . . ?
Zn49 N330 C390 C389 -174(2) . . . . ?
Zn49 N330 C386 C387 176(2) . . . . ?
Zn43 N307 C319 C320 -178.9(18) . . . . ?
Zn43 N307 C323 C322 -176(3) . . . . ?
Zn43 N306 C314 C315 172(2) . . . . ?
Zn43 N306 C318 C317 -173(2) . . . . ?
Zn45 N319 C355 C356 171.8(14) . . . . ?
Zn45 N319 C359 C358 -171(2) . . . . ?
Zn45 N318 C354 C353 -171(2) . . . . ?
Zn45 N318 C350 C351 171(3) . . . . ?
Zn42 N305 C312 C313 175(2) . . . . ?
Zn42 N305 C311 C310 -177(2) . . . . ?
Zn42 N335 C402 C403 178(3) 8_576 . . . ?
Zn42 N335 C401 C400 -176(3) 8_576 . . . ?
Zn41 N301 C305 C304 174(2) . . . . ?
Zn41 N301 C301 C302 -172(2) . . . . ?
Zn41 N311 C329 C328 -172.4(16) 6_576 . . . ?
Zn41 N311 C330 C331 176(3) 6_576 . . . ?
Zn56 N317 C347 C346 -143(3) . . . . ?
Zn56 N317 C348 C349 135(3) . . . . ?
Zn44 N313 C341 C340 178.8(19) . . . . ?
Zn44 N313 C337 C338 180(2) . . . . ?
Zn44 N312 C336 C335 175(3) . . . . ?
Zn44 N312 C332 C333 179(3) . . . . ?
Zn51 N301 C305 C304 153(3) . . . . ?
Zn51 N301 C301 C302 -145(4) . . . . ?
Zn51 N311 C329 C328 -168(7) 6_576 . . . ?
Zn51 N311 C330 C331 177(4) 6_576 . . . ?
Zn26 N307 C319 C320 175(3) . . . . ?
Zn26 N307 C323 C322 -168(4) . . . . ?
Zn26 N306 C314 C315 147(4) . . . . ?
Zn26 N306 C318 C317 -151(4) . . . . ?
Zn55 N319 C355 C356 -167(6) . . . . ?
Zn55 N319 C359 C358 174(4) . . . . ?
C10A C9A C8A O2A 180(2) . . . . ?
C10A C9A C8A C7A -2(3) . . . . ?
Zn47 N325 C373 C374 -176(2) . . . . ?
Zn47 N325 C377 C376 -180(100) . . . . ?
Zn47 N324 C372 C371 172(2) . . . . ?
Zn47 N324 C368 C369 -169.8(19) . . . . ?
Zn57 N325 C373 C374 -179(4) . . . . ?
Zn57 N325 C377 C376 -177(4) . . . . ?
Zn57 N324 C372 C371 -177(4) . . . . ?
Zn57 N324 C368 C369 178(3) . . . . ?
C15A O3A C12A C11A 3(3) . . . . ?
C15A O3A C12A C7A -176(2) . . . . ?
Zn61 N301 C305 C304 -137(4) . . . . ?
Zn61 N301 C301 C302 140(4) . . . . ?
C808 C807 C812 C811 -54(5) . . . . ?
C807 C808 C809 C810 -54(5) . . . . ?
C807 C812 C811 C810 53(5) . . . . ?
C812 C811 C810 C809 -52(5) . . . . ?
C811 C810 C809 C808 53(5) . . . . ?
C809 C808 C807 C812 55(5) . . . . ?
C806 C805 C804 C803 56(4) . . . . ?
C805 C806 C801 C802 56(4) . . . . ?
C805 C804 C803 C802 -57(4) . . . . ?
C804 C803 C802 C801 58(4) . . . . ?
C803 C802 C801 C806 -58(4) . . . . ?
C801 C806 C805 C804 -55(5) . . . . ?

loop_
_exptl_oxdiff_crystal_face_indexfrac_h
_exptl_oxdiff_crystal_face_indexfrac_k
_exptl_oxdiff_crystal_face_indexfrac_l
_exptl_oxdiff_crystal_face_x
_exptl_oxdiff_crystal_face_y
_exptl_oxdiff_crystal_face_z
1.0001 0.0003 0.9994 -0.0099 -0.0440 0.0048
-1.0001 -0.0003 -0.9994 0.0099 0.0440 -0.0048
0.0000 0.9996 0.0000 0.0058 0.0098 0.1022
-0.0000 -0.9996 -0.0000 -0.0058 -0.0098 -0.1022
-1.0001 0.9993 -0.9994 0.0157 0.0538 0.0973
1.0001 1.0000 0.9994 -0.0041 -0.0342 0.1070
2.0002 -0.9990 1.9988 -0.0256 -0.0979 -0.0925
-2.0002 -1.0003 -1.9988 0.0140 0.0782 -0.1118
-2.0002 0.0003 1.0005 -0.0500 0.0006 0.0028
2.0002 -0.0003 -1.0005 0.0500 -0.0006 -0.0028
-0.0000 0.0003 0.9998 -0.0233 -0.0291 0.0042
0.0000 -0.0003 -0.9998 0.0233 0.0291 -0.0042
1.0001 0.0000 -0.0004 0.0134 -0.0149 0.0007
-1.0001 -0.0000 0.0004 -0.0134 0.0149 -0.0007
2.0002 1.0000 0.9990 0.0093 -0.0491 0.1077
